data_4106801
loop_
_publ_author_name
'Bin Xi'
'Isiah P.-C. Liu'
'Guo-Lin Xu'
'Mohommad M. R. Choudhuri'
'Maria C. DeRosa'
'Robert J. Crutchley'
'Tong Ren'

_publ_contact_author_address
; Department of Chemistry 
  University of Miami 
  PO BOX 249118 
  Coral Gables, FL 33124-0431 
  USA 
;
_publ_contact_author_email tren@miami.edu
_publ_contact_author_fax '(305) 284-1880'
_publ_contact_author_name 'Dr. Ren, Tong'
_publ_contact_author_phone '(305) 284-6617'
_publ_section_title
;
 Modulation of Electronic Couplings within Ru2-Polyyne Frameworks
;
_journal_name_full 'Journal of the American Chemical Society'
_journal_page_first 15094
_journal_page_last 15104
_journal_paper_doi 10.1021/ja204813h
_journal_volume 133
_journal_year 2011
_chemical_formula_moiety 'C139 H126 Co2 N16 O20 P2 Ru4,3(C4 H8 O1)'
_chemical_formula_sum 'C151 H150 Co2 N16 O23 P2 Ru4'
_chemical_formula_weight 3141.07
_chemical_name_systematic ' ?'
_space_group_IT_number 2
_symmetry_cell_setting triclinic
_symmetry_space_group_name_Hall '-P 1'
_symmetry_space_group_name_H-M 'P -1'
_atom_type_scat_source 'International Tables for Crystallography (Vol C)'
_cell_angle_alpha 114.086(3)
_cell_angle_beta 98.165(2)
_cell_angle_gamma 101.781(2)
_cell_formula_units_Z 2
_cell_length_a 18.7179(8)
_cell_length_b 22.1686(14)
_cell_length_c 22.2364(14)
_cell_measurement_reflns_used 85913
_cell_measurement_temperature 150
_cell_measurement_theta_max 25
_cell_measurement_theta_min 2
_cell_volume 7979.7(8)
_computing_cell_refinement 'DENZO/SCALEPACK (Otwinowski & Minor, 1996)'
_computing_data_collection 'Collect (Nonius, 1998)'
_computing_data_reduction 'DENZO/SCALEPACK (Otwinowski & Minor, 1996)'
_computing_molecular_graphics
;
    ORTEP (Johnson, 1976)
    PLATON (Spek, 1997)
;
_computing_publication_material 'SHELX97(Sheldrick, 2008) and local programs'
_computing_structure_refinement 'SHELX97 (Sheldrick, 2008)'
_computing_structure_solution
;
 direct methods (SIR2004, Burla et al., 2005)
;
_diffrn_ambient_temperature 150
_diffrn_measured_fraction_theta_full 0.9881
_diffrn_measured_fraction_theta_max 0.9881
_diffrn_measurement_device_type Nonius_KappaCCD
_diffrn_measurement_method \w
_diffrn_radiation_monochromator 'graphite 002'
_diffrn_radiation_type MO-K\a
_diffrn_radiation_wavelength 0.71073
_diffrn_reflns_av_R_equivalents 0.066
_diffrn_reflns_limit_h_max 23
_diffrn_reflns_limit_h_min 0
_diffrn_reflns_limit_k_max 26
_diffrn_reflns_limit_k_min -27
_diffrn_reflns_limit_l_max 26
_diffrn_reflns_limit_l_min -27
_diffrn_reflns_number 85913
_diffrn_reflns_theta_full 26.0
_diffrn_reflns_theta_max 25.99
_diffrn_reflns_theta_min 2.06
_diffrn_standards_number 0
_exptl_absorpt_coefficient_mu 0.648
_exptl_absorpt_correction_T_max 0.9252
_exptl_absorpt_correction_T_min 0.7416
_exptl_absorpt_correction_type multi-scan
_exptl_absorpt_process_details 'SCALEPACK (Otwinowski & Minor, 1997)'
_exptl_crystal_colour_modifier dark
_exptl_crystal_colour_primary violet
_exptl_crystal_density_diffrn 1.307
_exptl_crystal_description needle
_exptl_crystal_F_000 3224
_exptl_crystal_size_max 0.39
_exptl_crystal_size_mid 0.22
_exptl_crystal_size_min 0.12
_platon_squeeze_details '                                                                       '
_refine_diff_density_max 0.91
_refine_diff_density_min -0.93
_refine_ls_extinction_method none
_refine_ls_goodness_of_fit_ref 1.104
_refine_ls_hydrogen_treatment constr
_refine_ls_matrix_type full
_refine_ls_number_parameters 1799
_refine_ls_number_reflns 30730
_refine_ls_number_restraints 0
_refine_ls_R_factor_all 0.093
_refine_ls_R_factor_gt 0.069
_refine_ls_shift/su_max 0.002
_refine_ls_structure_factor_coef Fsqd
_refine_ls_weighting_details '1/[\s^2^(Fo^2^)+(0.0385P)^2^+23.5201P] where P=(Fo^2^+2Fc^2^)/3 '
_refine_ls_weighting_scheme calc
_refine_ls_wR_factor_gt 0.124
_refine_ls_wR_factor_ref 0.131
_reflns_number_gt 24518
_reflns_number_total 30730
_reflns_threshold_expression >2.0\s(I)
_cod_data_source_file ja204813h_si_002_3.cif
_cod_data_source_block XB06
_cod_database_code 4106801

loop_
_symmetry_equiv_pos_as_xyz
'x, y, z'
'-x, -y, -z'

loop_
_atom_site_label
_atom_site_type_symbol
_atom_site_fract_x
_atom_site_fract_y
_atom_site_fract_z
_atom_site_U_iso_or_equiv
_atom_site_adp_type
_atom_site_occupancy
_atom_site_symmetry_multiplicity
_atom_site_calc_flag
_atom_site_refinement_flags
Ru1 Ru 0.46289(2) -0.184665(18) -0.261637(18) 0.01646(9) Uani 1 1 d .
Ru2 Ru 0.47468(2) -0.278163(18) -0.241639(18) 0.01692(9) Uani 1 1 d .
Ru3 Ru 0.824872(19) 0.087193(19) -0.238856(18) 0.01772(9) Uani 1 1 d .
Ru4 Ru 0.953732(19) 0.101154(19) -0.213133(18) 0.01773(9) Uani 1 1 d .
Co3 Co 0.48637(3) 0.05754(3) -0.34515(3) 0.01650(13) Uani 1 1 d .
Co4 Co 0.50167(3) 0.11368(3) -0.21944(3) 0.01751(13) Uani 1 1 d .
P3 P 0.52836(6) 0.15695(6) -0.34933(6) 0.0183(2) Uani 1 1 d .
P4 P 0.56027(6) 0.22136(6) -0.19687(6) 0.0196(3) Uani 1 1 d .
O27 O 0.6221(2) -0.15292(19) 0.07164(17) 0.0350(9) Uani 1 1 d .
O28 O 0.4711(2) -0.38739(18) -0.05609(19) 0.0386(9) Uani 1 1 d .
O47 O 0.1869(2) -0.36129(19) -0.15391(18) 0.0354(9) Uani 1 1 d .
O48 O 0.3049(2) -0.52998(18) -0.2499(2) 0.0408(10) Uani 1 1 d .
O67 O 0.5197(2) -0.54005(18) -0.33927(19) 0.0399(9) Uani 1 1 d .
O68 O 0.3668(2) -0.5470(2) -0.52662(19) 0.0477(11) Uani 1 1 d .
O87 O 0.68679(19) -0.39058(18) -0.13438(18) 0.0309(8) Uani 1 1 d .
O88 O 0.7920(2) -0.3055(2) -0.2763(2) 0.0490(11) Uani 1 1 d .
O91 O 0.3174(4) 0.6227(3) 0.2697(4) 0.097(2) Uani 1 1 d .
O92 O 0.2160(10) 0.4787(7) -0.0007(10) 0.224(6) Uani 1 1 d .
O93 O 0.0630(6) 0.6713(5) 0.4694(5) 0.138(3) Uani 1 1 d .
O107 O 1.0814(2) 0.3334(2) 0.08413(19) 0.0556(12) Uani 1 1 d .
O108 O 1.2405(2) 0.2834(2) -0.0615(2) 0.0500(11) Uani 1 1 d .
O301 O 0.32240(19) -0.0004(2) -0.39624(18) 0.0350(9) Uani 1 1 d .
O302 O 0.5464(2) -0.0297(2) -0.45233(19) 0.0406(9) Uani 1 1 d .
O401 O 0.5626(2) 0.1114(2) -0.09222(19) 0.0433(10) Uani 1 1 d .
O402 O 0.3419(2) 0.0952(2) -0.22244(19) 0.0419(10) Uani 1 1 d .
O127 O 1.0653(2) 0.3275(2) -0.2961(2) 0.0531(12) Uani 1 1 d .
O128 O 1.2200(2) 0.1805(2) -0.3025(2) 0.0467(11) Uani 1 1 d .
O147 O 1.0043(2) -0.1131(2) -0.47791(19) 0.0447(10) Uani 1 1 d .
O148 O 1.1784(2) -0.0325(2) -0.2641(2) 0.0409(10) Uani 1 1 d .
O167 O 0.9841(2) -0.10357(19) -0.0903(2) 0.0369(9) Uani 1 1 d .
O168 O 1.19005(19) 0.0890(2) -0.0218(2) 0.0401(10) Uani 1 1 d .
N1 N 0.4060(2) -0.15707(19) -0.18418(19) 0.0198(8) Uani 1 1 d .
N2 N 0.4518(2) -0.22997(19) -0.14888(19) 0.0197(8) Uani 1 1 d .
N3 N 0.3583(2) -0.24643(19) -0.33023(18) 0.0201(8) Uani 1 1 d .
N4 N 0.3620(2) -0.32401(19) -0.28586(19) 0.0209(8) Uani 1 1 d .
N5 N 0.5186(2) -0.21920(19) -0.34068(19) 0.0193(8) Uani 1 1 d .
N6 N 0.4983(2) -0.32302(19) -0.3338(2) 0.0231(9) Uani 1 1 d .
N7 N 0.5669(2) -0.12792(19) -0.18713(19) 0.0198(8) Uani 1 1 d .
N8 N 0.5870(2) -0.23130(19) -0.19743(19) 0.0203(8) Uani 1 1 d .
N9 N 0.8532(2) 0.1901(2) -0.2227(2) 0.0212(8) Uani 1 1 d .
N10 N 0.9704(2) 0.2044(2) -0.16001(19) 0.0223(9) Uani 1 1 d .
N11 N 0.8284(2) 0.0564(2) -0.34008(19) 0.0198(8) Uani 1 1 d .
N12 N 0.9565(2) 0.1119(2) -0.30072(19) 0.0206(8) Uani 1 1 d .
N13 N 0.8094(2) -0.0158(2) -0.25770(19) 0.0211(8) Uani 1 1 d .
N14 N 0.9325(2) -0.00188(19) -0.26651(19) 0.0193(8) Uani 1 1 d .
N15 N 0.8319(2) 0.11827(19) -0.13451(18) 0.0190(8) Uani 1 1 d .
N16 N 0.9439(2) 0.0898(2) -0.12797(19) 0.0211(8) Uani 1 1 d .
C1 C 0.4608(2) -0.0988(2) -0.2762(2) 0.0230(10) Uani 1 1 d .
C2 C 0.4766(2) -0.0444(2) -0.2804(2) 0.0179(9) Uani 1 1 d .
C3 C 0.5004(2) 0.0197(2) -0.2807(2) 0.0177(9) Uani 1 1 d .
C4 C 0.5666(2) 0.0665(2) -0.2719(2) 0.0177(9) Uani 1 1 d .
C5 C 0.6435(2) 0.0728(2) -0.2644(2) 0.0181(9) Uani 1 1 d .
C6 C 0.7116(3) 0.0788(2) -0.2580(2) 0.0238(10) Uani 1 1 d .
C11 C 0.3615(3) -0.1146(3) -0.1789(3) 0.0270(11) Uani 1 1 d .
H11 H 0.3544 -0.0991 -0.2128 0.032 Uiso 1 1 calc R
C12 C 0.3270(3) -0.0934(3) -0.1279(3) 0.0336(12) Uani 1 1 d .
H12 H 0.2950 -0.0649 -0.1268 0.040 Uiso 1 1 calc R
C13 C 0.3391(3) -0.1141(3) -0.0770(3) 0.0326(12) Uani 1 1 d .
H13 H 0.3171 -0.0980 -0.0396 0.039 Uiso 1 1 calc R
C14 C 0.3826(3) -0.1578(3) -0.0806(2) 0.0276(11) Uani 1 1 d .
H14 H 0.3910 -0.1719 -0.0458 0.033 Uiso 1 1 calc R
C15 C 0.4149(2) -0.1817(2) -0.1369(2) 0.0200(10) Uani 1 1 d .
C21 C 0.4820(3) -0.2422(2) -0.0944(2) 0.0222(10) Uani 1 1 d .
C22 C 0.5359(3) -0.1886(2) -0.0377(2) 0.0240(10) Uani 1 1 d .
H22 H 0.5505 -0.1437 -0.0347 0.029 Uiso 1 1 calc R
C23 C 0.5680(3) -0.2014(3) 0.0141(2) 0.0253(11) Uani 1 1 d .
C24 C 0.5477(3) -0.2675(3) 0.0100(2) 0.0283(11) Uani 1 1 d .
H24 H 0.5701 -0.2759 0.0458 0.034 Uiso 1 1 calc R
C25 C 0.4950(3) -0.3204(3) -0.0464(3) 0.0278(11) Uani 1 1 d .
C26 C 0.4617(3) -0.3081(3) -0.0996(2) 0.0256(11) Uani 1 1 d .
H26 H 0.4257 -0.3447 -0.1386 0.031 Uiso 1 1 calc R
C27 C 0.6421(3) -0.0840(3) 0.0806(3) 0.0431(15) Uani 1 1 d .
H27A H 0.6607 -0.0826 0.0419 0.065 Uiso 1 1 calc R
H27B H 0.6818 -0.0548 0.1228 0.065 Uiso 1 1 calc R
H27C H 0.5978 -0.0668 0.0832 0.065 Uiso 1 1 calc R
C28 C 0.5020(4) -0.4018(3) -0.0021(3) 0.0567(18) Uani 1 1 d .
H28A H 0.5568 -0.3916 0.0049 0.085 Uiso 1 1 calc R
H28B H 0.4801 -0.4507 -0.0144 0.085 Uiso 1 1 calc R
H28C H 0.4900 -0.3731 0.0399 0.085 Uiso 1 1 calc R
C31 C 0.3210(3) -0.2262(3) -0.3721(3) 0.0285(11) Uani 1 1 d .
H31 H 0.3455 -0.1846 -0.3728 0.034 Uiso 1 1 calc R
C32 C 0.2501(3) -0.2622(3) -0.4132(3) 0.0421(15) Uani 1 1 d .
H32 H 0.2260 -0.2465 -0.4420 0.051 Uiso 1 1 calc R
C33 C 0.2136(3) -0.3237(3) -0.4116(3) 0.0455(16) Uani 1 1 d .
H33 H 0.1647 -0.3506 -0.4403 0.055 Uiso 1 1 calc R
C34 C 0.2485(3) -0.3442(3) -0.3691(3) 0.0334(13) Uani 1 1 d .
H34 H 0.2231 -0.3846 -0.3668 0.040 Uiso 1 1 calc R
C35 C 0.3229(3) -0.3060(2) -0.3280(2) 0.0228(10) Uani 1 1 d .
C41 C 0.3208(2) -0.3671(2) -0.2611(2) 0.0204(10) Uani 1 1 d .
C42 C 0.2715(3) -0.3418(2) -0.2219(2) 0.0228(10) Uani 1 1 d .
H42 H 0.2629 -0.2989 -0.2147 0.027 Uiso 1 1 calc R
C43 C 0.2357(3) -0.3817(2) -0.1938(2) 0.0243(11) Uani 1 1 d .
C44 C 0.2484(3) -0.4432(2) -0.2034(3) 0.0274(11) Uani 1 1 d .
H44 H 0.2240 -0.4693 -0.1834 0.033 Uiso 1 1 calc R
C45 C 0.2969(3) -0.4670(2) -0.2426(3) 0.0269(11) Uani 1 1 d .
C46 C 0.3335(3) -0.4300(2) -0.2719(2) 0.0235(10) Uani 1 1 d .
H46 H 0.3666 -0.4471 -0.2988 0.028 Uiso 1 1 calc R
C47 C 0.1753(3) -0.2955(3) -0.1390(3) 0.0454(15) Uani 1 1 d .
H47A H 0.2241 -0.2601 -0.1213 0.068 Uiso 1 1 calc R
H47B H 0.1459 -0.2845 -0.1048 0.068 Uiso 1 1 calc R
H47C H 0.1477 -0.2968 -0.1806 0.068 Uiso 1 1 calc R
C48 C 0.3555(4) -0.5568(3) -0.2882(3) 0.0467(15) Uani 1 1 d .
H48A H 0.3377 -0.5652 -0.3353 0.070 Uiso 1 1 calc R
H48B H 0.3577 -0.6003 -0.2875 0.070 Uiso 1 1 calc R
H48C H 0.4058 -0.5235 -0.2682 0.070 Uiso 1 1 calc R
C51 C 0.5459(3) -0.1796(3) -0.3700(2) 0.0246(11) Uani 1 1 d .
H51 H 0.5413 -0.1340 -0.3533 0.029 Uiso 1 1 calc R
C52 C 0.5797(3) -0.2019(3) -0.4227(3) 0.0315(12) Uani 1 1 d .
H52 H 0.5966 -0.1730 -0.4429 0.038 Uiso 1 1 calc R
C53 C 0.5886(3) -0.2671(3) -0.4457(3) 0.0337(12) Uani 1 1 d .
H53 H 0.6129 -0.2833 -0.4814 0.040 Uiso 1 1 calc R
C54 C 0.5626(3) -0.3086(3) -0.4170(3) 0.0334(12) Uani 1 1 d .
H54 H 0.5694 -0.3533 -0.4324 0.040 Uiso 1 1 calc R
C55 C 0.5252(3) -0.2845(2) -0.3640(2) 0.0225(10) Uani 1 1 d .
C61 C 0.4818(3) -0.3957(2) -0.3677(2) 0.0233(10) Uani 1 1 d .
C62 C 0.5125(3) -0.4295(2) -0.3346(2) 0.0249(11) Uani 1 1 d .
H62 H 0.5469 -0.4039 -0.2909 0.030 Uiso 1 1 calc R
C63 C 0.4923(3) -0.5010(3) -0.3662(3) 0.0282(11) Uani 1 1 d .
C64 C 0.4432(3) -0.5386(3) -0.4303(3) 0.0345(13) Uani 1 1 d .
H64 H 0.4297 -0.5876 -0.4514 0.041 Uiso 1 1 calc R
C65 C 0.4137(3) -0.5050(3) -0.4634(3) 0.0327(12) Uani 1 1 d .
C66 C 0.4323(3) -0.4330(3) -0.4322(3) 0.0297(11) Uani 1 1 d .
H66 H 0.4116 -0.4097 -0.4546 0.036 Uiso 1 1 calc R
C67 C 0.5703(3) -0.5043(3) -0.2730(3) 0.0452(15) Uani 1 1 d .
H67A H 0.6168 -0.4758 -0.2746 0.068 Uiso 1 1 calc R
H67B H 0.5821 -0.5378 -0.2581 0.068 Uiso 1 1 calc R
H67C H 0.5466 -0.4747 -0.2410 0.068 Uiso 1 1 calc R
C68 C 0.3388(4) -0.5153(4) -0.5655(3) 0.0557(18) Uani 1 1 d .
H68A H 0.3067 -0.4886 -0.5425 0.084 Uiso 1 1 calc R
H68B H 0.3094 -0.5510 -0.6108 0.084 Uiso 1 1 calc R
H68C H 0.3812 -0.4845 -0.5698 0.084 Uiso 1 1 calc R
C71 C 0.5894(3) -0.0579(2) -0.1549(2) 0.0245(11) Uani 1 1 d .
H71 H 0.5555 -0.0345 -0.1645 0.029 Uiso 1 1 calc R
C72 C 0.6571(3) -0.0191(3) -0.1099(3) 0.0290(11) Uani 1 1 d .
H72 H 0.6703 0.0299 -0.0889 0.035 Uiso 1 1 calc R
C73 C 0.7070(3) -0.0532(3) -0.0952(3) 0.0317(12) Uani 1 1 d .
H73 H 0.7552 -0.0274 -0.0646 0.038 Uiso 1 1 calc R
C74 C 0.6863(3) -0.1230(3) -0.1246(2) 0.0282(11) Uani 1 1 d .
H74 H 0.7202 -0.1463 -0.1147 0.034 Uiso 1 1 calc R
C75 C 0.6134(2) -0.1619(2) -0.1707(2) 0.0203(10) Uani 1 1 d .
C81 C 0.6394(3) -0.2698(2) -0.1978(2) 0.0232(10) Uani 1 1 d .
C82 C 0.6356(3) -0.3090(2) -0.1614(2) 0.0237(10) Uani 1 1 d .
H82 H 0.5999 -0.3086 -0.1350 0.028 Uiso 1 1 calc R
C83 C 0.6855(3) -0.3484(2) -0.1652(2) 0.0242(11) Uani 1 1 d .
C84 C 0.7399(3) -0.3473(3) -0.2021(3) 0.0272(11) Uani 1 1 d .
H84 H 0.7750 -0.3729 -0.2025 0.033 Uiso 1 1 calc R
C85 C 0.7424(3) -0.3093(3) -0.2376(3) 0.0314(12) Uani 1 1 d .
C86 C 0.6915(3) -0.2705(3) -0.2363(3) 0.0271(11) Uani 1 1 d .
H86 H 0.6929 -0.2449 -0.2617 0.033 Uiso 1 1 calc R
C87 C 0.6369(3) -0.3898(3) -0.0914(3) 0.0354(13) Uani 1 1 d .
H87A H 0.6490 -0.3432 -0.0541 0.053 Uiso 1 1 calc R
H87B H 0.6427 -0.4222 -0.0727 0.053 Uiso 1 1 calc R
H87C H 0.5848 -0.4037 -0.1179 0.053 Uiso 1 1 calc R
C88 C 0.8477(3) -0.3420(4) -0.2765(4) 0.0548(18) Uani 1 1 d .
H88A H 0.8771 -0.3253 -0.2297 0.082 Uiso 1 1 calc R
H88B H 0.8815 -0.3339 -0.3040 0.082 Uiso 1 1 calc R
H88C H 0.8224 -0.3915 -0.2958 0.082 Uiso 1 1 calc R
C91 C 0.8088(3) 0.2130(3) -0.2566(3) 0.0252(11) Uani 1 1 d .
H91 H 0.7635 0.1813 -0.2891 0.030 Uiso 1 1 calc R
C92 C 0.8266(3) 0.2808(3) -0.2457(3) 0.0326(12) Uani 1 1 d .
H92 H 0.7946 0.2950 -0.2710 0.039 Uiso 1 1 calc R
C93 C 0.8924(3) 0.3282(3) -0.1970(3) 0.0356(13) Uani 1 1 d .
H93 H 0.9042 0.3756 -0.1871 0.043 Uiso 1 1 calc R
C94 C 0.9395(3) 0.3056(3) -0.1636(3) 0.0318(12) Uani 1 1 d .
H94 H 0.9838 0.3375 -0.1298 0.038 Uiso 1 1 calc R
C95 C 0.9223(3) 0.2345(2) -0.1796(2) 0.0226(10) Uani 1 1 d .
C101 C 1.0335(3) 0.2442(2) -0.1033(2) 0.0254(11) Uani 1 1 d .
C102 C 1.0225(3) 0.2732(3) -0.0375(3) 0.0320(12) Uani 1 1 d .
H102 H 0.9732 0.2711 -0.0308 0.038 Uiso 1 1 calc R
C103 C 1.0850(3) 0.3050(3) 0.0172(3) 0.0372(13) Uani 1 1 d .
C104 C 1.1570(3) 0.3087(3) 0.0082(3) 0.0406(14) Uani 1 1 d .
H104 H 1.1994 0.3313 0.0464 0.049 Uiso 1 1 calc R
C105 C 1.1668(3) 0.2793(3) -0.0571(3) 0.0366(13) Uani 1 1 d .
C106 C 1.1060(3) 0.2475(3) -0.1130(3) 0.0290(12) Uani 1 1 d .
H106 H 1.1132 0.2280 -0.1577 0.035 Uiso 1 1 calc R
C107 C 1.0090(4) 0.3168(4) 0.0966(3) 0.067(2) Uani 1 1 d .
H10A H 0.9758 0.3371 0.0776 0.100 Uiso 1 1 calc R
H10B H 1.0142 0.3355 0.1458 0.100 Uiso 1 1 calc R
H10C H 0.9873 0.2666 0.0750 0.100 Uiso 1 1 calc R
C108 C 1.2510(4) 0.2472(5) -0.1278(4) 0.075(3) Uani 1 1 d .
H10D H 1.2210 0.1987 -0.1480 0.112 Uiso 1 1 calc R
H10E H 1.3045 0.2500 -0.1245 0.112 Uiso 1 1 calc R
H10F H 1.2347 0.2681 -0.1566 0.112 Uiso 1 1 calc R
C111 C 0.7674(3) 0.0155(2) -0.3929(2) 0.0242(11) Uani 1 1 d .
H111 H 0.7227 -0.0035 -0.3833 0.029 Uiso 1 1 calc R
C112 C 0.7665(3) -0.0002(3) -0.4591(3) 0.0313(12) Uani 1 1 d .
H112 H 0.7228 -0.0299 -0.4948 0.038 Uiso 1 1 calc R
C113 C 0.8322(3) 0.0292(3) -0.4726(2) 0.0292(11) Uani 1 1 d .
H113 H 0.8329 0.0208 -0.5180 0.035 Uiso 1 1 calc R
C114 C 0.8950(3) 0.0698(3) -0.4208(2) 0.0263(11) Uani 1 1 d .
H114 H 0.9390 0.0908 -0.4299 0.032 Uiso 1 1 calc R
C115 C 0.8947(3) 0.0807(2) -0.3534(2) 0.0231(10) Uani 1 1 d .
C121 C 1.0200(3) 0.1582(2) -0.3031(2) 0.0214(10) Uani 1 1 d .
C122 C 1.0138(3) 0.2196(3) -0.3021(2) 0.0253(11) Uani 1 1 d .
H122 H 0.9665 0.2291 -0.3037 0.030 Uiso 1 1 calc R
C123 C 1.0774(3) 0.2674(3) -0.2986(3) 0.0352(13) Uani 1 1 d .
C124 C 1.1453(3) 0.2531(3) -0.2988(3) 0.0347(13) Uani 1 1 d .
H124 H 1.1884 0.2856 -0.2970 0.042 Uiso 1 1 calc R
C125 C 1.1501(3) 0.1907(3) -0.3015(3) 0.0308(12) Uani 1 1 d .
C126 C 1.0882(3) 0.1428(3) -0.3029(2) 0.0252(11) Uani 1 1 d .
H126 H 1.0924 0.1005 -0.3037 0.030 Uiso 1 1 calc R
C127 C 1.1300(4) 0.3782(4) -0.2917(5) 0.085(3) Uani 1 1 d .
H12A H 1.1698 0.3904 -0.2514 0.128 Uiso 1 1 calc R
H12B H 1.1159 0.4195 -0.2880 0.128 Uiso 1 1 calc R
H12C H 1.1486 0.3593 -0.3325 0.128 Uiso 1 1 calc R
C128 C 1.2233(4) 0.1114(4) -0.3222(4) 0.0587(19) Uani 1 1 d .
H12D H 1.2168 0.0990 -0.2854 0.088 Uiso 1 1 calc R
H12E H 1.2724 0.1080 -0.3315 0.088 Uiso 1 1 calc R
H12F H 1.1831 0.0797 -0.3634 0.088 Uiso 1 1 calc R
C131 C 0.7427(3) -0.0564(2) -0.2592(2) 0.0244(11) Uani 1 1 d .
H131 H 0.7046 -0.0355 -0.2449 0.029 Uiso 1 1 calc R
C132 C 0.7287(3) -0.1253(3) -0.2800(3) 0.0294(12) Uani 1 1 d .
H132 H 0.6817 -0.1517 -0.2802 0.035 Uiso 1 1 calc R
C133 C 0.7838(3) -0.1570(3) -0.3013(3) 0.0324(12) Uani 1 1 d .
H133 H 0.7749 -0.2052 -0.3163 0.039 Uiso 1 1 calc R
C134 C 0.8511(3) -0.1173(3) -0.3001(3) 0.0282(11) Uani 1 1 d .
H134 H 0.8885 -0.1385 -0.3156 0.034 Uiso 1 1 calc R
C135 C 0.8652(3) -0.0459(2) -0.2761(2) 0.0213(10) Uani 1 1 d .
C141 C 0.9853(3) -0.0289(2) -0.3023(2) 0.0218(10) Uani 1 1 d .
C142 C 0.9648(3) -0.0610(3) -0.3737(3) 0.0268(11) Uani 1 1 d .
H142 H 0.9153 -0.0681 -0.3979 0.032 Uiso 1 1 calc R
C143 C 1.0177(3) -0.0820(3) -0.4083(3) 0.0298(12) Uani 1 1 d .
C144 C 1.0900(3) -0.0740(3) -0.3745(3) 0.0333(12) Uani 1 1 d .
H144 H 1.1254 -0.0898 -0.3991 0.040 Uiso 1 1 calc R
C145 C 1.1092(3) -0.0423(3) -0.3037(3) 0.0299(12) Uani 1 1 d .
C146 C 1.0565(3) -0.0194(3) -0.2671(2) 0.0257(11) Uani 1 1 d .
H146 H 1.0701 0.0024 -0.2187 0.031 Uiso 1 1 calc R
C147 C 0.9309(4) -0.1250(4) -0.5161(3) 0.062(2) Uani 1 1 d .
H14A H 0.8935 -0.1526 -0.5037 0.092 Uiso 1 1 calc R
H14B H 0.9276 -0.1498 -0.5648 0.092 Uiso 1 1 calc R
H14C H 0.9208 -0.0806 -0.5062 0.092 Uiso 1 1 calc R
C148 C 1.2309(3) -0.0600(3) -0.2996(4) 0.0492(16) Uani 1 1 d .
H14D H 1.2092 -0.1100 -0.3273 0.074 Uiso 1 1 calc R
H14E H 1.2776 -0.0505 -0.2667 0.074 Uiso 1 1 calc R
H14F H 1.2420 -0.0385 -0.3292 0.074 Uiso 1 1 calc R
C151 C 0.7807(3) 0.1450(2) -0.1031(2) 0.0224(10) Uani 1 1 d .
H151 H 0.7432 0.1550 -0.1280 0.027 Uiso 1 1 calc R
C152 C 0.7802(3) 0.1583(2) -0.0379(2) 0.0264(11) Uani 1 1 d .
H152 H 0.7434 0.1772 -0.0178 0.032 Uiso 1 1 calc R
C153 C 0.8354(3) 0.1434(2) -0.0008(2) 0.0268(11) Uani 1 1 d .
H153 H 0.8356 0.1508 0.0444 0.032 Uiso 1 1 calc R
C154 C 0.8890(3) 0.1181(2) -0.0306(2) 0.0240(10) Uani 1 1 d .
H154 H 0.9265 0.1077 -0.0061 0.029 Uiso 1 1 calc R
C155 C 0.8884(3) 0.1075(2) -0.0978(2) 0.0226(10) Uani 1 1 d .
C161 C 0.9913(3) 0.0583(3) -0.1025(2) 0.0229(10) Uani 1 1 d .
C162 C 0.9606(3) -0.0069(2) -0.1088(2) 0.0236(10) Uani 1 1 d .
H162 H 0.9081 -0.0295 -0.1279 0.028 Uiso 1 1 calc R
C163 C 1.0076(3) -0.0392(3) -0.0867(3) 0.0291(11) Uani 1 1 d .
C164 C 1.0841(3) -0.0063(3) -0.0588(3) 0.0297(12) Uani 1 1 d .
H164 H 1.1160 -0.0286 -0.0441 0.036 Uiso 1 1 calc R
C165 C 1.1139(3) 0.0594(3) -0.0525(3) 0.0307(12) Uani 1 1 d .
C166 C 1.0683(3) 0.0930(3) -0.0743(2) 0.0264(11) Uani 1 1 d .
H166 H 1.0888 0.1379 -0.0700 0.032 Uiso 1 1 calc R
C167 C 0.9049(3) -0.1391(3) -0.1170(3) 0.0419(14) Uani 1 1 d .
H16A H 0.8765 -0.1118 -0.0887 0.063 Uiso 1 1 calc R
H16B H 0.8951 -0.1842 -0.1169 0.063 Uiso 1 1 calc R
H16C H 0.8889 -0.1456 -0.1637 0.063 Uiso 1 1 calc R
C168 C 1.2220(3) 0.1581(3) -0.0116(3) 0.0467(16) Uani 1 1 d .
H16D H 1.2165 0.1587 -0.0558 0.070 Uiso 1 1 calc R
H16E H 1.2756 0.1741 0.0119 0.070 Uiso 1 1 calc R
H16F H 1.1956 0.1886 0.0160 0.070 Uiso 1 1 calc R
C301 C 0.3863(3) 0.0248(2) -0.3774(2) 0.0219(10) Uani 1 1 d .
C302 C 0.5201(3) 0.0037(3) -0.4127(2) 0.0245(11) Uani 1 1 d .
C311 C 0.4620(3) 0.2030(2) -0.3630(2) 0.0196(10) Uani 1 1 d .
C312 C 0.3879(3) 0.1655(3) -0.3982(3) 0.0348(13) Uani 1 1 d .
H312 H 0.3721 0.1173 -0.4116 0.042 Uiso 1 1 calc R
C313 C 0.3363(3) 0.1970(3) -0.4142(3) 0.0420(15) Uani 1 1 d .
H313 H 0.2858 0.1704 -0.4385 0.050 Uiso 1 1 calc R
C314 C 0.3583(3) 0.2662(3) -0.3950(3) 0.0337(12) Uani 1 1 d .
H314 H 0.3230 0.2879 -0.4056 0.040 Uiso 1 1 calc R
C315 C 0.4322(3) 0.3044(3) -0.3601(3) 0.0337(12) Uani 1 1 d .
H315 H 0.4477 0.3526 -0.3467 0.040 Uiso 1 1 calc R
C316 C 0.4838(3) 0.2729(3) -0.3445(3) 0.0279(11) Uani 1 1 d .
H316 H 0.5345 0.2995 -0.3209 0.034 Uiso 1 1 calc R
C321 C 0.5842(2) 0.1589(2) -0.4103(2) 0.0216(10) Uani 1 1 d .
C322 C 0.5670(3) 0.1826(3) -0.4575(3) 0.0318(12) Uani 1 1 d .
H322 H 0.5246 0.1998 -0.4587 0.038 Uiso 1 1 calc R
C323 C 0.6106(3) 0.1817(3) -0.5030(3) 0.0414(14) Uani 1 1 d .
H323 H 0.5975 0.1976 -0.5357 0.050 Uiso 1 1 calc R
C324 C 0.6727(3) 0.1581(3) -0.5010(3) 0.0384(13) Uani 1 1 d .
H324 H 0.7029 0.1581 -0.5319 0.046 Uiso 1 1 calc R
C325 C 0.6912(3) 0.1343(3) -0.4543(3) 0.0349(13) Uani 1 1 d .
H325 H 0.7346 0.1185 -0.4526 0.042 Uiso 1 1 calc R
C326 C 0.6465(3) 0.1335(2) -0.4096(2) 0.0245(11) Uani 1 1 d .
H326 H 0.6585 0.1156 -0.3784 0.029 Uiso 1 1 calc R
C34B C 0.5989(2) 0.2190(2) -0.2688(2) 0.0195(10) Uani 1 1 d .
H34A H 0.6457 0.2049 -0.2666 0.023 Uiso 1 1 calc R
H34B H 0.6115 0.2656 -0.2667 0.023 Uiso 1 1 calc R
C401 C 0.5378(3) 0.1146(2) -0.1408(3) 0.0261(11) Uani 1 1 d .
C402 C 0.4049(3) 0.1056(2) -0.2194(2) 0.0237(10) Uani 1 1 d .
C411 C 0.5127(3) 0.2890(2) -0.1834(2) 0.0237(10) Uani 1 1 d .
C412 C 0.4345(3) 0.2728(3) -0.1996(3) 0.0311(12) Uani 1 1 d .
H412 H 0.4047 0.2265 -0.2159 0.037 Uiso 1 1 calc R
C413 C 0.3998(3) 0.3249(3) -0.1919(3) 0.0430(15) Uani 1 1 d .
H413 H 0.3463 0.3135 -0.2030 0.052 Uiso 1 1 calc R
C414 C 0.4421(4) 0.3922(3) -0.1684(3) 0.0449(15) Uani 1 1 d .
H414 H 0.4181 0.4272 -0.1635 0.054 Uiso 1 1 calc R
C415 C 0.5192(4) 0.4082(3) -0.1521(3) 0.0432(15) Uani 1 1 d .
H415 H 0.5486 0.4548 -0.1351 0.052 Uiso 1 1 calc R
C416 C 0.5553(3) 0.3574(3) -0.1600(3) 0.0320(12) Uani 1 1 d .
H416 H 0.6088 0.3692 -0.1496 0.038 Uiso 1 1 calc R
C421 C 0.6423(3) 0.2669(2) -0.1233(2) 0.0227(10) Uani 1 1 d .
C422 C 0.6302(3) 0.2780(3) -0.0597(2) 0.0291(11) Uani 1 1 d .
H422 H 0.5807 0.2622 -0.0559 0.035 Uiso 1 1 calc R
C423 C 0.6898(3) 0.3122(3) -0.0016(3) 0.0356(13) Uani 1 1 d .
H423 H 0.6808 0.3201 0.0415 0.043 Uiso 1 1 calc R
C424 C 0.7625(3) 0.3350(3) -0.0068(3) 0.0345(13) Uani 1 1 d .
H424 H 0.8035 0.3582 0.0327 0.041 Uiso 1 1 calc R
C425 C 0.7745(3) 0.3233(3) -0.0699(3) 0.0357(13) Uani 1 1 d .
H425 H 0.8241 0.3383 -0.0738 0.043 Uiso 1 1 calc R
C426 C 0.7151(3) 0.2901(3) -0.1274(3) 0.0299(12) Uani 1 1 d .
H426 H 0.7243 0.2832 -0.1703 0.036 Uiso 1 1 calc R
C911 C 0.3056(6) 0.6238(6) 0.3340(6) 0.106(3) Uani 1 1 d .
H91A H 0.3534 0.6277 0.3628 0.127 Uiso 1 1 calc R
H91B H 0.2878 0.6639 0.3592 0.127 Uiso 1 1 calc R
C912 C 0.2494(7) 0.5599(7) 0.3174(8) 0.139(5) Uani 1 1 d .
H91C H 0.2168 0.5672 0.3496 0.167 Uiso 1 1 calc R
H91D H 0.2733 0.5241 0.3179 0.167 Uiso 1 1 calc R
C913 C 0.2039(6) 0.5396(7) 0.2445(9) 0.162(7) Uani 1 1 d .
H91E H 0.1813 0.4890 0.2186 0.194 Uiso 1 1 calc R
H91F H 0.1633 0.5622 0.2461 0.194 Uiso 1 1 calc R
C914 C 0.2607(5) 0.5645(5) 0.2135(6) 0.095(3) Uani 1 1 d .
H91G H 0.2832 0.5278 0.1891 0.114 Uiso 1 1 calc R
H91H H 0.2373 0.5791 0.1809 0.114 Uiso 1 1 calc R
C921 C 0.2988(9) 0.5023(7) 0.0242(10) 0.157(7) Uani 1 1 d .
H92A H 0.3171 0.5534 0.0483 0.189 Uiso 1 1 calc R
H92B H 0.3151 0.4840 0.0560 0.189 Uiso 1 1 calc R
C922 C 0.3242(10) 0.4798(14) -0.0271(14) 0.210(11) Uani 1 1 d .
H92C H 0.3505 0.4465 -0.0234 0.252 Uiso 1 1 calc R
H92D H 0.3627 0.5189 -0.0252 0.252 Uiso 1 1 calc R
C923 C 0.2721(15) 0.4467(12) -0.0930(11) 0.202(9) Uani 1 1 d .
H92E H 0.2710 0.3977 -0.1176 0.242 Uiso 1 1 calc R
H97F H 0.2859 0.4705 -0.1207 0.242 Uiso 1 1 calc R
C924 C 0.1999(9) 0.4520(9) -0.0789(10) 0.163(6) Uani 1 1 d .
H92G H 0.1612 0.4065 -0.1030 0.196 Uiso 1 1 calc R
H92H H 0.1826 0.4850 -0.0925 0.196 Uiso 1 1 calc R
C931 C 0.0463(6) 0.7349(5) 0.4800(6) 0.103(3) Uani 1 1 d .
H93A H 0.0510 0.7637 0.5289 0.124 Uiso 1 1 calc R
H93B H -0.0055 0.7258 0.4540 0.124 Uiso 1 1 calc R
C932 C 0.1018(5) 0.7690(4) 0.4558(5) 0.079(2) Uani 1 1 d .
H93C H 0.1462 0.8016 0.4936 0.095 Uiso 1 1 calc R
H9DD H 0.0798 0.7945 0.4341 0.095 Uiso 1 1 calc R
C933 C 0.1228(6) 0.7110(5) 0.4051(5) 0.092(3) Uani 1 1 d .
H93E H 0.0941 0.6969 0.3582 0.110 Uiso 1 1 calc R
H93F H 0.1774 0.7241 0.4078 0.110 Uiso 1 1 calc R
C934 C 0.1027(8) 0.6562(6) 0.4249(7) 0.120(4) Uani 1 1 d .
H93G H 0.0734 0.6128 0.3841 0.143 Uiso 1 1 calc R
H93H H 0.1492 0.6488 0.4443 0.143 Uiso 1 1 calc R

loop_
_atom_site_aniso_label
_atom_site_aniso_U_11
_atom_site_aniso_U_22
_atom_site_aniso_U_33
_atom_site_aniso_U_23
_atom_site_aniso_U_13
_atom_site_aniso_U_12
Ru1 0.01800(18) 0.01570(19) 0.01761(18) 0.00887(16) 0.00626(15) 0.00469(14)
Ru2 0.01947(19) 0.01521(19) 0.01767(18) 0.00822(16) 0.00679(15) 0.00510(14)
Ru3 0.01332(18) 0.0223(2) 0.01933(19) 0.01080(16) 0.00464(14) 0.00529(15)
Ru4 0.01368(18) 0.0222(2) 0.01832(18) 0.01005(16) 0.00448(14) 0.00498(15)
Co3 0.0159(3) 0.0165(3) 0.0177(3) 0.0085(3) 0.0040(2) 0.0045(2)
Co4 0.0170(3) 0.0183(3) 0.0179(3) 0.0084(3) 0.0059(2) 0.0049(2)
P3 0.0188(6) 0.0177(6) 0.0184(6) 0.0089(5) 0.0038(5) 0.0043(5)
P4 0.0193(6) 0.0186(6) 0.0195(6) 0.0076(5) 0.0050(5) 0.0046(5)
O27 0.035(2) 0.041(2) 0.0223(18) 0.0153(17) -0.0010(16) 0.0019(17)
O28 0.057(2) 0.029(2) 0.036(2) 0.0214(18) 0.0125(19) 0.0104(18)
O47 0.037(2) 0.034(2) 0.035(2) 0.0131(18) 0.0209(17) 0.0083(17)
O48 0.055(2) 0.027(2) 0.057(3) 0.027(2) 0.032(2) 0.0168(18)
O67 0.053(2) 0.023(2) 0.040(2) 0.0148(18) 0.0042(19) 0.0091(18)
O68 0.056(3) 0.037(2) 0.028(2) 0.0030(18) -0.0060(19) 0.005(2)
O87 0.0326(19) 0.029(2) 0.038(2) 0.0208(17) 0.0076(16) 0.0122(16)
O88 0.045(2) 0.062(3) 0.078(3) 0.051(3) 0.043(2) 0.034(2)
O91 0.097(5) 0.080(4) 0.112(5) 0.045(4) 0.039(4) 0.010(4)
O92 0.264(18) 0.143(10) 0.284(18) 0.106(12) 0.102(15) 0.054(10)
O93 0.180(9) 0.104(7) 0.127(7) 0.069(6) 0.022(6) 0.010(6)
O107 0.045(2) 0.076(3) 0.023(2) 0.006(2) 0.0046(18) 0.009(2)
O108 0.0206(19) 0.088(3) 0.039(2) 0.033(2) 0.0052(17) 0.005(2)
O301 0.0196(19) 0.047(2) 0.033(2) 0.0174(19) 0.0036(16) 0.0023(17)
O302 0.050(2) 0.036(2) 0.033(2) 0.0075(19) 0.0194(19) 0.0182(19)
O401 0.059(3) 0.050(3) 0.027(2) 0.0211(19) 0.0077(19) 0.022(2)
O402 0.024(2) 0.063(3) 0.035(2) 0.021(2) 0.0089(16) 0.0063(18)
O127 0.051(3) 0.031(2) 0.082(3) 0.034(2) 0.014(2) 0.0063(19)
O128 0.0208(19) 0.069(3) 0.058(3) 0.032(2) 0.0196(18) 0.0151(19)
O147 0.045(2) 0.063(3) 0.031(2) 0.019(2) 0.0218(19) 0.024(2)
O148 0.0250(19) 0.053(3) 0.052(2) 0.023(2) 0.0159(18) 0.0228(18)
O167 0.037(2) 0.037(2) 0.046(2) 0.0268(19) 0.0053(18) 0.0144(17)
O168 0.0206(18) 0.054(3) 0.051(2) 0.032(2) 0.0018(17) 0.0103(17)
N1 0.022(2) 0.019(2) 0.0182(19) 0.0086(17) 0.0060(16) 0.0053(16)
N2 0.022(2) 0.021(2) 0.0181(19) 0.0094(17) 0.0092(16) 0.0075(17)
N3 0.023(2) 0.019(2) 0.0166(19) 0.0083(17) 0.0052(16) 0.0025(16)
N4 0.026(2) 0.017(2) 0.020(2) 0.0094(17) 0.0082(17) 0.0043(16)
N5 0.0188(19) 0.021(2) 0.0185(19) 0.0096(17) 0.0049(16) 0.0052(16)
N6 0.029(2) 0.019(2) 0.024(2) 0.0086(18) 0.0109(18) 0.0094(17)
N7 0.0177(19) 0.022(2) 0.022(2) 0.0133(18) 0.0052(16) 0.0041(16)
N8 0.022(2) 0.022(2) 0.021(2) 0.0102(18) 0.0091(16) 0.0103(17)
N9 0.0175(19) 0.026(2) 0.025(2) 0.0137(18) 0.0081(16) 0.0111(17)
N10 0.020(2) 0.023(2) 0.020(2) 0.0088(18) 0.0039(16) 0.0042(17)
N11 0.0157(19) 0.026(2) 0.0191(19) 0.0121(18) 0.0048(16) 0.0053(16)
N12 0.0147(19) 0.025(2) 0.021(2) 0.0109(18) 0.0048(16) 0.0023(16)
N13 0.0184(19) 0.026(2) 0.020(2) 0.0118(18) 0.0059(16) 0.0056(17)
N14 0.0185(19) 0.022(2) 0.020(2) 0.0107(17) 0.0085(16) 0.0057(16)
N15 0.0186(19) 0.022(2) 0.0174(19) 0.0092(17) 0.0064(16) 0.0060(16)
N16 0.0176(19) 0.028(2) 0.024(2) 0.0149(18) 0.0055(16) 0.0101(17)
C1 0.015(2) 0.026(3) 0.026(3) 0.010(2) 0.0021(19) 0.007(2)
C2 0.013(2) 0.020(2) 0.018(2) 0.008(2) 0.0028(18) 0.0035(18)
C3 0.019(2) 0.017(2) 0.017(2) 0.0069(19) 0.0056(18) 0.0066(18)
C4 0.017(2) 0.021(2) 0.017(2) 0.010(2) 0.0031(18) 0.0066(18)
C5 0.019(2) 0.017(2) 0.018(2) 0.008(2) 0.0032(18) 0.0043(18)
C6 0.025(3) 0.024(3) 0.019(2) 0.008(2) 0.004(2) 0.006(2)
C11 0.028(3) 0.028(3) 0.033(3) 0.018(2) 0.010(2) 0.013(2)
C12 0.036(3) 0.031(3) 0.043(3) 0.017(3) 0.020(3) 0.019(2)
C13 0.038(3) 0.033(3) 0.027(3) 0.011(2) 0.018(2) 0.011(2)
C14 0.030(3) 0.028(3) 0.021(2) 0.007(2) 0.009(2) 0.008(2)
C15 0.019(2) 0.023(3) 0.019(2) 0.011(2) 0.0034(19) 0.0056(19)
C21 0.024(2) 0.028(3) 0.020(2) 0.014(2) 0.010(2) 0.009(2)
C22 0.027(3) 0.022(3) 0.022(2) 0.010(2) 0.007(2) 0.003(2)
C23 0.024(3) 0.031(3) 0.020(2) 0.010(2) 0.007(2) 0.007(2)
C24 0.033(3) 0.037(3) 0.021(2) 0.017(2) 0.008(2) 0.013(2)
C25 0.037(3) 0.027(3) 0.029(3) 0.017(2) 0.015(2) 0.013(2)
C26 0.032(3) 0.026(3) 0.019(2) 0.010(2) 0.006(2) 0.006(2)
C27 0.041(3) 0.033(3) 0.033(3) 0.006(3) -0.002(3) -0.007(3)
C28 0.096(5) 0.050(4) 0.045(4) 0.036(3) 0.022(4) 0.029(4)
C31 0.025(3) 0.035(3) 0.028(3) 0.020(2) 0.005(2) 0.003(2)
C32 0.036(3) 0.044(3) 0.045(3) 0.033(3) -0.008(3) -0.005(3)
C33 0.033(3) 0.051(4) 0.043(3) 0.028(3) -0.009(3) -0.007(3)
C34 0.027(3) 0.039(3) 0.037(3) 0.026(3) 0.003(2) 0.001(2)
C35 0.029(3) 0.019(2) 0.021(2) 0.008(2) 0.011(2) 0.006(2)
C41 0.021(2) 0.017(2) 0.018(2) 0.007(2) 0.0021(19) -0.0011(19)
C42 0.026(2) 0.020(2) 0.019(2) 0.006(2) 0.008(2) 0.006(2)
C43 0.021(2) 0.026(3) 0.023(2) 0.009(2) 0.010(2) 0.003(2)
C44 0.034(3) 0.022(3) 0.027(3) 0.013(2) 0.013(2) 0.003(2)
C45 0.032(3) 0.017(2) 0.031(3) 0.012(2) 0.008(2) 0.003(2)
C46 0.024(2) 0.018(2) 0.027(3) 0.008(2) 0.011(2) 0.005(2)
C47 0.048(4) 0.037(3) 0.056(4) 0.018(3) 0.030(3) 0.016(3)
C48 0.062(4) 0.034(3) 0.061(4) 0.027(3) 0.027(3) 0.028(3)
C51 0.021(2) 0.028(3) 0.030(3) 0.017(2) 0.009(2) 0.005(2)
C52 0.036(3) 0.037(3) 0.027(3) 0.019(3) 0.014(2) 0.009(2)
C53 0.041(3) 0.036(3) 0.026(3) 0.012(3) 0.021(2) 0.013(3)
C54 0.039(3) 0.034(3) 0.033(3) 0.016(3) 0.020(2) 0.015(2)
C55 0.023(2) 0.022(3) 0.022(2) 0.009(2) 0.007(2) 0.006(2)
C61 0.028(3) 0.019(2) 0.022(2) 0.007(2) 0.013(2) 0.005(2)
C62 0.033(3) 0.022(3) 0.024(2) 0.009(2) 0.015(2) 0.010(2)
C63 0.030(3) 0.024(3) 0.028(3) 0.010(2) 0.008(2) 0.005(2)
C64 0.045(3) 0.017(3) 0.030(3) 0.002(2) 0.011(2) 0.004(2)
C65 0.036(3) 0.034(3) 0.019(2) 0.006(2) 0.007(2) 0.004(2)
C66 0.033(3) 0.030(3) 0.027(3) 0.012(2) 0.012(2) 0.009(2)
C67 0.051(4) 0.037(3) 0.045(4) 0.021(3) -0.004(3) 0.013(3)
C68 0.051(4) 0.062(4) 0.033(3) 0.013(3) -0.007(3) 0.005(3)
C71 0.033(3) 0.016(2) 0.021(2) 0.007(2) 0.005(2) 0.005(2)
C72 0.038(3) 0.017(2) 0.027(3) 0.009(2) 0.006(2) 0.003(2)
C73 0.028(3) 0.029(3) 0.024(3) 0.008(2) -0.003(2) -0.003(2)
C74 0.022(3) 0.033(3) 0.027(3) 0.015(2) -0.001(2) 0.005(2)
C75 0.020(2) 0.025(3) 0.020(2) 0.012(2) 0.0089(19) 0.008(2)
C81 0.020(2) 0.020(2) 0.025(3) 0.009(2) 0.001(2) 0.0005(19)
C82 0.019(2) 0.023(3) 0.025(3) 0.010(2) 0.004(2) 0.002(2)
C83 0.021(2) 0.022(3) 0.028(3) 0.013(2) -0.001(2) 0.004(2)
C84 0.020(2) 0.025(3) 0.038(3) 0.013(2) 0.008(2) 0.009(2)
C85 0.031(3) 0.033(3) 0.040(3) 0.021(3) 0.018(2) 0.014(2)
C86 0.030(3) 0.032(3) 0.037(3) 0.025(3) 0.019(2) 0.014(2)
C87 0.043(3) 0.031(3) 0.039(3) 0.024(3) 0.008(3) 0.010(2)
C88 0.040(4) 0.056(4) 0.088(5) 0.039(4) 0.033(4) 0.029(3)
C91 0.021(2) 0.028(3) 0.034(3) 0.020(2) 0.009(2) 0.009(2)
C92 0.031(3) 0.039(3) 0.037(3) 0.024(3) 0.010(2) 0.015(2)
C93 0.041(3) 0.029(3) 0.047(3) 0.021(3) 0.021(3) 0.018(3)
C94 0.029(3) 0.024(3) 0.036(3) 0.009(2) 0.009(2) 0.005(2)
C95 0.024(2) 0.025(3) 0.019(2) 0.009(2) 0.008(2) 0.008(2)
C101 0.027(3) 0.023(3) 0.023(2) 0.008(2) 0.005(2) 0.005(2)
C102 0.023(3) 0.037(3) 0.026(3) 0.007(2) 0.005(2) 0.005(2)
C103 0.036(3) 0.045(3) 0.021(3) 0.008(3) 0.005(2) 0.007(3)
C104 0.025(3) 0.049(4) 0.029(3) 0.010(3) -0.007(2) -0.004(3)
C105 0.017(3) 0.050(4) 0.036(3) 0.023(3) -0.001(2) -0.005(2)
C106 0.022(3) 0.037(3) 0.024(3) 0.014(2) 0.006(2) 0.002(2)
C107 0.048(4) 0.097(6) 0.038(4) 0.015(4) 0.014(3) 0.016(4)
C108 0.028(3) 0.151(8) 0.048(4) 0.048(5) 0.016(3) 0.019(4)
C111 0.020(2) 0.027(3) 0.025(3) 0.013(2) 0.002(2) 0.004(2)
C112 0.030(3) 0.026(3) 0.027(3) 0.009(2) -0.004(2) 0.001(2)
C113 0.033(3) 0.033(3) 0.019(2) 0.011(2) 0.003(2) 0.009(2)
C114 0.029(3) 0.031(3) 0.027(3) 0.020(2) 0.012(2) 0.009(2)
C115 0.025(3) 0.020(2) 0.023(2) 0.008(2) 0.009(2) 0.007(2)
C121 0.023(2) 0.024(3) 0.017(2) 0.011(2) 0.0064(19) 0.003(2)
C122 0.018(2) 0.035(3) 0.029(3) 0.019(2) 0.010(2) 0.008(2)
C123 0.035(3) 0.029(3) 0.037(3) 0.015(3) 0.005(2) 0.003(2)
C124 0.028(3) 0.035(3) 0.037(3) 0.020(3) 0.006(2) -0.008(2)
C125 0.019(2) 0.048(3) 0.028(3) 0.020(3) 0.009(2) 0.008(2)
C126 0.026(3) 0.031(3) 0.025(3) 0.016(2) 0.009(2) 0.012(2)
C127 0.061(5) 0.048(4) 0.149(9) 0.069(5) 0.005(5) -0.017(4)
C128 0.034(3) 0.088(6) 0.066(5) 0.035(4) 0.021(3) 0.038(4)
C131 0.017(2) 0.028(3) 0.032(3) 0.017(2) 0.009(2) 0.008(2)
C132 0.022(3) 0.034(3) 0.034(3) 0.020(3) 0.009(2) 0.000(2)
C133 0.032(3) 0.021(3) 0.046(3) 0.016(3) 0.015(2) 0.007(2)
C134 0.033(3) 0.025(3) 0.031(3) 0.012(2) 0.018(2) 0.012(2)
C135 0.021(2) 0.026(3) 0.021(2) 0.013(2) 0.0086(19) 0.008(2)
C141 0.024(2) 0.019(2) 0.025(2) 0.011(2) 0.011(2) 0.006(2)
C142 0.025(3) 0.036(3) 0.027(3) 0.017(2) 0.011(2) 0.013(2)
C143 0.036(3) 0.036(3) 0.025(3) 0.017(2) 0.019(2) 0.012(2)
C144 0.036(3) 0.039(3) 0.037(3) 0.020(3) 0.025(3) 0.018(2)
C145 0.023(3) 0.035(3) 0.042(3) 0.021(3) 0.014(2) 0.016(2)
C146 0.028(3) 0.028(3) 0.021(2) 0.010(2) 0.009(2) 0.008(2)
C147 0.053(4) 0.092(6) 0.032(3) 0.020(4) 0.012(3) 0.022(4)
C148 0.027(3) 0.057(4) 0.078(5) 0.035(4) 0.024(3) 0.023(3)
C151 0.023(2) 0.022(3) 0.023(2) 0.008(2) 0.009(2) 0.008(2)
C152 0.030(3) 0.024(3) 0.028(3) 0.010(2) 0.015(2) 0.010(2)
C153 0.037(3) 0.026(3) 0.019(2) 0.010(2) 0.013(2) 0.008(2)
C154 0.026(3) 0.026(3) 0.022(2) 0.011(2) 0.007(2) 0.010(2)
C155 0.024(2) 0.018(2) 0.023(2) 0.008(2) 0.003(2) 0.0032(19)
C161 0.027(3) 0.031(3) 0.016(2) 0.011(2) 0.013(2) 0.014(2)
C162 0.022(2) 0.029(3) 0.021(2) 0.011(2) 0.006(2) 0.008(2)
C163 0.036(3) 0.033(3) 0.023(3) 0.015(2) 0.010(2) 0.013(2)
C164 0.029(3) 0.040(3) 0.030(3) 0.021(3) 0.009(2) 0.017(2)
C165 0.018(2) 0.051(4) 0.026(3) 0.018(3) 0.005(2) 0.014(2)
C166 0.022(2) 0.038(3) 0.026(3) 0.020(2) 0.006(2) 0.010(2)
C167 0.040(3) 0.042(3) 0.045(3) 0.024(3) 0.006(3) 0.009(3)
C168 0.021(3) 0.060(4) 0.061(4) 0.036(4) 0.003(3) 0.003(3)
C301 0.026(3) 0.023(3) 0.021(2) 0.011(2) 0.006(2) 0.012(2)
C302 0.025(3) 0.023(3) 0.021(2) 0.011(2) 0.001(2) -0.001(2)
C311 0.023(2) 0.022(2) 0.015(2) 0.010(2) 0.0058(19) 0.0058(19)
C312 0.028(3) 0.025(3) 0.053(4) 0.021(3) 0.003(3) 0.008(2)
C313 0.025(3) 0.034(3) 0.063(4) 0.025(3) -0.004(3) 0.005(2)
C314 0.035(3) 0.038(3) 0.042(3) 0.025(3) 0.013(3) 0.022(3)
C315 0.045(3) 0.027(3) 0.038(3) 0.017(3) 0.016(3) 0.020(2)
C316 0.028(3) 0.026(3) 0.033(3) 0.016(2) 0.008(2) 0.007(2)
C321 0.020(2) 0.017(2) 0.024(2) 0.007(2) 0.0037(19) 0.0011(19)
C322 0.034(3) 0.045(3) 0.036(3) 0.030(3) 0.014(2) 0.022(3)
C323 0.055(4) 0.058(4) 0.039(3) 0.037(3) 0.026(3) 0.029(3)
C324 0.046(3) 0.048(4) 0.041(3) 0.030(3) 0.026(3) 0.022(3)
C325 0.033(3) 0.044(3) 0.045(3) 0.026(3) 0.025(3) 0.024(3)
C326 0.026(3) 0.029(3) 0.025(3) 0.016(2) 0.007(2) 0.010(2)
C34B 0.015(2) 0.022(2) 0.021(2) 0.011(2) 0.0017(18) 0.0026(18)
C401 0.028(3) 0.023(3) 0.025(3) 0.007(2) 0.010(2) 0.009(2)
C402 0.020(3) 0.025(3) 0.022(2) 0.009(2) 0.003(2) 0.003(2)
C411 0.026(3) 0.026(3) 0.021(2) 0.011(2) 0.009(2) 0.007(2)
C412 0.035(3) 0.030(3) 0.036(3) 0.019(3) 0.015(2) 0.014(2)
C413 0.039(3) 0.058(4) 0.056(4) 0.037(3) 0.027(3) 0.026(3)
C414 0.062(4) 0.045(4) 0.054(4) 0.034(3) 0.025(3) 0.035(3)
C415 0.071(4) 0.023(3) 0.037(3) 0.012(3) 0.016(3) 0.019(3)
C416 0.035(3) 0.033(3) 0.034(3) 0.018(3) 0.012(2) 0.014(2)
C421 0.024(2) 0.019(2) 0.022(2) 0.006(2) 0.003(2) 0.008(2)
C422 0.026(3) 0.033(3) 0.025(3) 0.011(2) 0.011(2) 0.004(2)
C423 0.043(3) 0.036(3) 0.022(3) 0.008(2) 0.009(2) 0.009(3)
C424 0.028(3) 0.034(3) 0.027(3) 0.007(2) -0.003(2) 0.003(2)
C425 0.022(3) 0.039(3) 0.036(3) 0.011(3) 0.004(2) 0.003(2)
C426 0.023(3) 0.034(3) 0.025(3) 0.010(2) 0.007(2) 0.001(2)
C911 0.112(8) 0.101(8) 0.136(10) 0.065(7) 0.069(7) 0.042(7)
C912 0.091(8) 0.146(11) 0.246(17) 0.139(12) 0.070(10) 0.042(8)
C913 0.070(7) 0.140(11) 0.32(2) 0.179(14) 0.003(10) 0.005(7)
C914 0.087(7) 0.057(5) 0.129(9) 0.035(6) 0.008(6) 0.024(5)
C921 0.082(9) 0.110(10) 0.207(19) 0.036(11) -0.015(10) -0.008(8)
C922 0.108(13) 0.34(3) 0.25(3) 0.19(3) 0.103(16) 0.067(16)
C923 0.27(3) 0.27(2) 0.186(19) 0.134(19) 0.143(19) 0.19(2)
C924 0.142(13) 0.189(17) 0.151(15) 0.069(13) 0.011(12) 0.069(12)
C931 0.111(8) 0.092(7) 0.135(9) 0.068(7) 0.060(7) 0.033(6)
C932 0.100(7) 0.066(5) 0.094(6) 0.045(5) 0.033(5) 0.041(5)
C933 0.095(7) 0.111(8) 0.083(6) 0.046(6) 0.027(5) 0.048(6)
C934 0.141(11) 0.063(7) 0.129(11) 0.026(7) 0.023(9) 0.022(7)

loop_
_atom_type_symbol
_atom_type_radius_bond
Ru 1.25
Co 1.16
P 1.06
O 0.73
N 0.75
C 0.77
H 0.32

loop_
_geom_angle_atom_site_label_1
_geom_angle_atom_site_label_2
_geom_angle_atom_site_label_3
_geom_angle
C1 Ru1 N3 95.06(16)
C1 Ru1 N1 93.08(17)
N3 Ru1 N1 87.95(14)
C1 Ru1 N7 89.82(16)
N3 Ru1 N7 174.50(14)
N1 Ru1 N7 89.27(14)
C1 Ru1 N5 90.46(17)
N3 Ru1 N5 90.60(14)
N1 Ru1 N5 176.29(14)
N7 Ru1 N5 91.88(14)
C1 Ru1 Ru2 175.81(12)
N3 Ru1 Ru2 88.93(10)
N1 Ru1 Ru2 88.31(10)
N7 Ru1 Ru2 86.24(10)
N5 Ru1 Ru2 88.24(10)
N8 Ru2 N6 89.53(15)
N8 Ru2 N4 179.32(15)
N6 Ru2 N4 90.62(15)
N8 Ru2 N2 89.86(15)
N6 Ru2 N2 178.16(15)
N4 Ru2 N2 89.98(15)
N8 Ru2 Ru1 90.85(10)
N6 Ru2 Ru1 89.56(11)
N4 Ru2 Ru1 88.49(10)
N2 Ru2 Ru1 88.72(10)
C6 Ru3 N11 94.15(16)
C6 Ru3 N13 94.71(17)
N11 Ru3 N13 87.76(15)
C6 Ru3 N9 91.70(17)
N11 Ru3 N9 89.04(15)
N13 Ru3 N9 173.03(14)
C6 Ru3 N15 91.19(16)
N11 Ru3 N15 174.63(14)
N13 Ru3 N15 91.27(14)
N9 Ru3 N15 91.33(15)
C6 Ru3 Ru4 177.54(14)
N11 Ru3 Ru4 87.61(10)
N13 Ru3 Ru4 87.06(10)
N9 Ru3 Ru4 86.62(10)
N15 Ru3 Ru4 87.06(10)
N14 Ru4 N10 177.59(15)
N14 Ru4 N16 89.84(15)
N10 Ru4 N16 89.90(15)
N14 Ru4 N12 90.13(15)
N10 Ru4 N12 89.99(15)
N16 Ru4 N12 176.41(14)
N14 Ru4 Ru3 89.12(10)
N10 Ru4 Ru3 88.48(11)
N16 Ru4 Ru3 88.58(10)
N12 Ru4 Ru3 87.83(10)
C301 Co3 C302 103.3(2)
C301 Co3 C3 99.98(19)
C302 Co3 C3 101.7(2)
C301 Co3 C4 140.20(19)
C302 Co3 C4 95.0(2)
C3 Co3 C4 41.13(18)
C301 Co3 P3 110.24(15)
C302 Co3 P3 98.75(15)
C3 Co3 P3 138.23(13)
C4 Co3 P3 101.32(13)
C301 Co3 Co4 102.41(15)
C302 Co3 Co4 145.12(15)
C3 Co3 Co4 50.56(13)
C4 Co3 Co4 50.53(13)
P3 Co3 Co4 94.08(4)
C401 Co4 C402 101.2(2)
C401 Co4 C3 98.6(2)
C402 Co4 C3 103.3(2)
C401 Co4 C4 98.8(2)
C402 Co4 C4 141.6(2)
C3 Co4 C4 41.00(18)
C401 Co4 P4 100.12(16)
C402 Co4 P4 109.52(16)
C3 Co4 P4 137.85(13)
C4 Co4 P4 98.70(13)
C401 Co4 Co3 146.32(16)
C402 Co4 Co3 98.46(15)
C3 Co4 Co3 50.04(13)
C4 Co4 Co3 50.63(12)
P4 Co4 Co3 98.65(4)
C311 P3 C321 101.6(2)
C311 P3 C34B 105.6(2)
C321 P3 C34B 99.8(2)
C311 P3 Co3 119.85(15)
C321 P3 Co3 118.50(15)
C34B P3 Co3 109.11(15)
C421 P4 C34B 104.1(2)
C421 P4 C411 100.9(2)
C34B P4 C411 101.6(2)
C421 P4 Co4 115.79(16)
C34B P4 Co4 108.49(15)
C411 P4 Co4 123.66(16)
C23 O27 C27 117.4(4)
C25 O28 C28 117.0(4)
C43 O47 C47 118.0(4)
C45 O48 C48 117.9(4)
C63 O67 C67 117.4(4)
C65 O68 C68 117.9(5)
C83 O87 C87 117.0(4)
C85 O88 C88 116.7(4)
C914 O91 C911 109.1(7)
C921 O92 C924 105.5(14)
C934 O93 C931 110.0(9)
C103 O107 C107 116.7(5)
C105 O108 C108 116.4(4)
C123 O127 C127 116.0(5)
C125 O128 C128 116.5(4)
C143 O147 C147 117.4(4)
C145 O148 C148 116.3(5)
C163 O167 C167 117.1(4)
C165 O168 C168 116.9(4)
C11 N1 C15 119.2(4)
C11 N1 Ru1 121.8(3)
C15 N1 Ru1 119.1(3)
C15 N2 C21 118.9(4)
C15 N2 Ru2 121.2(3)
C21 N2 Ru2 119.5(3)
C31 N3 C35 118.7(4)
C31 N3 Ru1 122.0(3)
C35 N3 Ru1 118.9(3)
C35 N4 C41 118.3(4)
C35 N4 Ru2 122.4(3)
C41 N4 Ru2 118.3(3)
C51 N5 C55 118.8(4)
C51 N5 Ru1 122.6(3)
C55 N5 Ru1 118.6(3)
C55 N6 C61 120.2(4)
C55 N6 Ru2 120.7(3)
C61 N6 Ru2 119.0(3)
C71 N7 C75 118.1(4)
C71 N7 Ru1 121.9(3)
C75 N7 Ru1 120.0(3)
C75 N8 C81 118.8(4)
C75 N8 Ru2 119.1(3)
C81 N8 Ru2 122.0(3)
C91 N9 C95 119.1(4)
C91 N9 Ru3 122.1(3)
C95 N9 Ru3 118.6(3)
C95 N10 C101 120.6(4)
C95 N10 Ru4 120.0(3)
C101 N10 Ru4 119.4(3)
C111 N11 C115 118.8(4)
C111 N11 Ru3 122.8(3)
C115 N11 Ru3 118.4(3)
C115 N12 C121 119.5(4)
C115 N12 Ru4 119.7(3)
C121 N12 Ru4 120.4(3)
C131 N13 C135 118.4(4)
C131 N13 Ru3 122.4(3)
C135 N13 Ru3 118.8(3)
C135 N14 C141 118.7(4)
C135 N14 Ru4 121.3(3)
C141 N14 Ru4 119.5(3)
C151 N15 C155 118.5(4)
C151 N15 Ru3 123.2(3)
C155 N15 Ru3 118.2(3)
C155 N16 C161 119.1(4)
C155 N16 Ru4 120.2(3)
C161 N16 Ru4 120.6(3)
C2 C1 Ru1 165.8(4)
C1 C2 C3 175.0(5)
C4 C3 C2 138.7(4)
C4 C3 Co3 70.2(3)
C2 C3 Co3 137.3(3)
C4 C3 Co4 69.6(3)
C2 C3 Co4 133.5(3)
Co3 C3 Co4 79.39(17)
C3 C4 C5 140.0(4)
C3 C4 Co4 69.4(3)
C5 C4 Co4 137.7(3)
C3 C4 Co3 68.7(2)
C5 C4 Co3 133.3(3)
Co4 C4 Co3 78.85(16)
C6 C5 C4 179.5(5)
C5 C6 Ru3 174.3(4)
C12 C11 N1 123.1(5)
C12 C11 H11 118.4
N1 C11 H11 118.4
C11 C12 C13 118.7(5)
C11 C12 H12 120.7
C13 C12 H12 120.7
C14 C13 C12 120.4(5)
C14 C13 H13 119.8
C12 C13 H13 119.8
C13 C14 C15 119.2(5)
C13 C14 H14 120.4
C15 C14 H14 120.4
N2 C15 N1 116.8(4)
N2 C15 C14 123.9(4)
N1 C15 C14 119.2(4)
C26 C21 C22 120.4(4)
C26 C21 N2 119.8(4)
C22 C21 N2 119.6(4)
C23 C22 C21 119.6(4)
C23 C22 H22 120.2
C21 C22 H22 120.2
O27 C23 C22 124.5(4)
O27 C23 C24 114.7(4)
C22 C23 C24 120.8(4)
C25 C24 C23 119.4(4)
C25 C24 H24 120.3
C23 C24 H24 120.3
O28 C25 C24 124.5(4)
O28 C25 C26 115.2(4)
C24 C25 C26 120.4(4)
C21 C26 C25 119.4(4)
C21 C26 H26 120.3
C25 C26 H26 120.3
O27 C27 H27A 109.5
O27 C27 H27B 109.5
H27A C27 H27B 109.5
O27 C27 H27C 109.5
H27A C27 H27C 109.5
H27B C27 H27C 109.5
O28 C28 H28A 109.5
O28 C28 H28B 109.5
H28A C28 H28B 109.5
O28 C28 H28C 109.5
H28A C28 H28C 109.5
H28B C28 H28C 109.5
N3 C31 C32 123.6(5)
N3 C31 H31 118.2
C32 C31 H31 118.2
C31 C32 C33 118.1(5)
C31 C32 H32 121.0
C33 C32 H32 121.0
C34 C33 C32 119.8(5)
C34 C33 H33 120.1
C32 C33 H33 120.1
C33 C34 C35 120.6(5)
C33 C34 H34 119.7
C35 C34 H34 119.7
N4 C35 N3 116.7(4)
N4 C35 C34 124.1(4)
N3 C35 C34 119.2(4)
C46 C41 C42 121.1(4)
C46 C41 N4 120.7(4)
C42 C41 N4 118.1(4)
C43 C42 C41 117.9(4)
C43 C42 H42 121.0
C41 C42 H42 121.0
C44 C43 O47 115.9(4)
C44 C43 C42 121.4(4)
O47 C43 C42 122.6(4)
C43 C44 C45 119.4(4)
C43 C44 H44 120.3
C45 C44 H44 120.3
C46 C45 C44 121.7(5)
C46 C45 O48 123.5(5)
C44 C45 O48 114.8(4)
C45 C46 C41 118.5(4)
C45 C46 H46 120.8
C41 C46 H46 120.8
O47 C47 H47A 109.5
O47 C47 H47B 109.5
H47A C47 H47B 109.5
O47 C47 H47C 109.5
H47A C47 H47C 109.5
H47B C47 H47C 109.5
O48 C48 H48A 109.5
O48 C48 H48B 109.5
H48A C48 H48B 109.5
O48 C48 H48C 109.5
H48A C48 H48C 109.5
H48B C48 H48C 109.5
N5 C51 C52 123.4(5)
N5 C51 H51 118.3
C52 C51 H51 118.3
C51 C52 C53 118.4(5)
C51 C52 H52 120.8
C53 C52 H52 120.8
C54 C53 C52 120.1(5)
C54 C53 H53 119.9
C52 C53 H53 119.9
C53 C54 C55 119.8(5)
C53 C54 H54 120.1
C55 C54 H54 120.1
N6 C55 N5 118.0(4)
N6 C55 C54 122.6(4)
N5 C55 C54 119.4(4)
C66 C61 C62 120.6(5)
C66 C61 N6 120.0(4)
C62 C61 N6 119.3(4)
C63 C62 C61 119.1(5)
C63 C62 H62 120.4
C61 C62 H62 120.4
O67 C63 C64 114.7(4)
O67 C63 C62 124.5(5)
C64 C63 C62 120.8(5)
C65 C64 C63 120.0(5)
C65 C64 H64 120.0
C63 C64 H64 120.0
O68 C65 C64 115.1(5)
O68 C65 C66 124.6(5)
C64 C65 C66 120.3(5)
C61 C66 C65 119.2(5)
C61 C66 H66 120.4
C65 C66 H66 120.4
O67 C67 H67A 109.5
O67 C67 H67B 109.5
H67A C67 H67B 109.5
O67 C67 H67C 109.5
H67A C67 H67C 109.5
H67B C67 H67C 109.5
O68 C68 H68A 109.5
O68 C68 H68B 109.5
H68A C68 H68B 109.5
O68 C68 H68C 109.5
H68A C68 H68C 109.5
H68B C68 H68C 109.5
C72 C71 N7 124.3(5)
C72 C71 H71 117.9
N7 C71 H71 117.9
C71 C72 C73 118.2(5)
C71 C72 H72 120.9
C73 C72 H72 120.9
C74 C73 C72 119.8(5)
C74 C73 H73 120.1
C72 C73 H73 120.1
C73 C74 C75 120.1(5)
C73 C74 H74 120.0
C75 C74 H74 120.0
N8 C75 N7 117.6(4)
N8 C75 C74 123.0(4)
N7 C75 C74 119.4(4)
C86 C81 C82 120.6(4)
C86 C81 N8 119.5(4)
C82 C81 N8 119.8(4)
C83 C82 C81 118.3(4)
C83 C82 H82 120.8
C81 C82 H82 120.8
O87 C83 C82 124.8(4)
O87 C83 C84 114.1(4)
C82 C83 C84 121.1(4)
C85 C84 C83 119.7(5)
C85 C84 H84 120.1
C83 C84 H84 120.1
O88 C85 C84 124.7(5)
O88 C85 C86 114.8(4)
C84 C85 C86 120.5(5)
C81 C86 C85 119.6(4)
C81 C86 H86 120.2
C85 C86 H86 120.2
O87 C87 H87A 109.5
O87 C87 H87B 109.5
H87A C87 H87B 109.5
O87 C87 H87C 109.5
H87A C87 H87C 109.5
H87B C87 H87C 109.5
O88 C88 H88A 109.5
O88 C88 H88B 109.5
H88A C88 H88B 109.5
O88 C88 H88C 109.5
H88A C88 H88C 109.5
H88B C88 H88C 109.5
N9 C91 C92 122.5(5)
N9 C91 H91 118.8
C92 C91 H91 118.8
C91 C92 C93 119.2(5)
C91 C92 H92 120.4
C93 C92 H92 120.4
C94 C93 C92 119.3(5)
C94 C93 H93 120.4
C92 C93 H93 120.4
C93 C94 C95 120.1(5)
C93 C94 H94 120.0
C95 C94 H94 120.0
N10 C95 N9 115.5(4)
N10 C95 C94 125.2(4)
N9 C95 C94 119.2(4)
C106 C101 C102 120.8(4)
C106 C101 N10 119.2(4)
C102 C101 N10 119.6(4)
C103 C102 C101 118.4(5)
C103 C102 H102 120.8
C101 C102 H102 120.8
O107 C103 C104 114.8(5)
O107 C103 C102 123.8(5)
C104 C103 C102 121.4(5)
C103 C104 C105 119.5(5)
C103 C104 H104 120.3
C105 C104 H104 120.3
C106 C105 C104 121.0(5)
C106 C105 O108 123.3(5)
C104 C105 O108 115.7(4)
C105 C106 C101 119.1(5)
C105 C106 H106 120.5
C101 C106 H106 120.5
O107 C107 H10A 109.5
O107 C107 H10B 109.5
H10A C107 H10B 109.5
O107 C107 H10C 109.5
H10A C107 H10C 109.5
H10B C107 H10C 109.5
O108 C108 H10D 109.5
O108 C108 H10E 109.5
H10D C108 H10E 109.5
O108 C108 H10F 109.5
H10D C108 H10F 109.5
H10E C108 H10F 109.5
N11 C111 C112 123.8(4)
N11 C111 H111 118.1
C112 C111 H111 118.1
C111 C112 C113 117.8(4)
C111 C112 H112 121.1
C113 C112 H112 121.1
C114 C113 C112 120.0(5)
C114 C113 H113 120.0
C112 C113 H113 120.0
C113 C114 C115 120.1(4)
C113 C114 H114 120.0
C115 C114 H114 120.0
N12 C115 N11 116.6(4)
N12 C115 C114 124.3(4)
N11 C115 C114 119.1(4)
C122 C121 C126 120.8(4)
C122 C121 N12 119.5(4)
C126 C121 N12 119.7(4)
C121 C122 C123 119.4(5)
C121 C122 H122 120.3
C123 C122 H122 120.3
C124 C123 O127 124.5(5)
C124 C123 C122 120.8(5)
O127 C123 C122 114.6(5)
C123 C124 C125 118.9(5)
C123 C124 H124 120.5
C125 C124 H124 120.5
O128 C125 C124 114.8(4)
O128 C125 C126 123.6(5)
C124 C125 C126 121.6(5)
C121 C126 C125 118.4(5)
C121 C126 H126 120.8
C125 C126 H126 120.8
O127 C127 H12A 109.5
O127 C127 H12B 109.5
H12A C127 H12B 109.5
O127 C127 H12C 109.5
H12A C127 H12C 109.5
H12B C127 H12C 109.5
O128 C128 H12D 109.5
O128 C128 H12E 109.5
H12D C128 H12E 109.5
O128 C128 H12F 109.5
H12D C128 H12F 109.5
H12E C128 H12F 109.5
C132 C131 N13 122.8(4)
C132 C131 H131 118.6
N13 C131 H131 118.6
C131 C132 C133 119.4(4)
C131 C132 H132 120.3
C133 C132 H132 120.3
C134 C133 C132 118.9(5)
C134 C133 H133 120.6
C132 C133 H133 120.6
C133 C134 C135 120.7(5)
C133 C134 H134 119.7
C135 C134 H134 119.7
N14 C135 N13 115.6(4)
N14 C135 C134 124.6(4)
N13 C135 C134 119.7(4)
C146 C141 C142 120.8(4)
C146 C141 N14 120.2(4)
C142 C141 N14 118.9(4)
C143 C142 C141 119.0(5)
C143 C142 H142 120.5
C141 C142 H142 120.5
O147 C143 C142 124.0(5)
O147 C143 C144 114.0(4)
C142 C143 C144 122.0(5)
C143 C144 C145 118.3(5)
C143 C144 H144 120.9
C145 C144 H144 120.9
O148 C145 C144 124.1(5)
O148 C145 C146 114.9(5)
C144 C145 C146 121.0(5)
C141 C146 C145 119.0(5)
C141 C146 H146 120.5
C145 C146 H146 120.5
O147 C147 H14A 109.5
O147 C147 H14B 109.5
H14A C147 H14B 109.5
O147 C147 H14C 109.5
H14A C147 H14C 109.5
H14B C147 H14C 109.5
O148 C148 H14D 109.5
O148 C148 H14E 109.5
H14D C148 H14E 109.5
O148 C148 H14F 109.5
H14D C148 H14F 109.5
H14E C148 H14F 109.5
N15 C151 C152 123.5(4)
N15 C151 H151 118.2
C152 C151 H151 118.2
C151 C152 C153 118.5(5)
C151 C152 H152 120.8
C153 C152 H152 120.8
C154 C153 C152 119.2(5)
C154 C153 H153 120.4
C152 C153 H153 120.4
C153 C154 C155 119.9(4)
C153 C154 H154 120.0
C155 C154 H154 120.0
N16 C155 N15 116.6(4)
N16 C155 C154 123.2(4)
N15 C155 C154 120.1(4)
C162 C161 C166 121.8(4)
C162 C161 N16 119.1(4)
C166 C161 N16 119.0(4)
C161 C162 C163 119.2(4)
C161 C162 H162 120.4
C163 C162 H162 120.4
O167 C163 C164 114.9(4)
O167 C163 C162 124.7(4)
C164 C163 C162 120.4(5)
C163 C164 C165 119.6(5)
C163 C164 H164 120.2
C165 C164 H164 120.2
O168 C165 C164 115.4(4)
O168 C165 C166 123.3(5)
C164 C165 C166 121.3(4)
C161 C166 C165 117.7(5)
C161 C166 H166 121.1
C165 C166 H166 121.1
O167 C167 H16A 109.5
O167 C167 H16B 109.5
H16A C167 H16B 109.5
O167 C167 H16C 109.5
H16A C167 H16C 109.5
H16B C167 H16C 109.5
O168 C168 H16D 109.5
O168 C168 H16E 109.5
H16D C168 H16E 109.5
O168 C168 H16F 109.5
H16D C168 H16F 109.5
H16E C168 H16F 109.5
O301 C301 Co3 174.2(4)
O302 C302 Co3 174.9(4)
C316 C311 C312 118.3(4)
C316 C311 P3 122.8(4)
C312 C311 P3 118.7(4)
C311 C312 C313 121.2(5)
C311 C312 H312 119.4
C313 C312 H312 119.4
C314 C313 C312 120.0(5)
C314 C313 H313 120.0
C312 C313 H313 120.0
C313 C314 C315 119.6(5)
C313 C314 H314 120.2
C315 C314 H314 120.2
C314 C315 C316 120.4(5)
C314 C315 H315 119.8
C316 C315 H315 119.8
C311 C316 C315 120.5(5)
C311 C316 H316 119.7
C315 C316 H316 119.7
C322 C321 C326 118.6(4)
C322 C321 P3 123.6(4)
C326 C321 P3 117.8(3)
C321 C322 C323 121.1(5)
C321 C322 H322 119.4
C323 C322 H322 119.4
C324 C323 C322 119.9(5)
C324 C323 H323 120.0
C322 C323 H323 120.0
C323 C324 C325 120.1(5)
C323 C324 H324 119.9
C325 C324 H324 119.9
C324 C325 C326 120.1(5)
C324 C325 H325 120.0
C326 C325 H325 120.0
C325 C326 C321 120.2(4)
C325 C326 H326 119.9
C321 C326 H326 119.9
P4 C34B P3 109.2(2)
P4 C34B H34A 109.8
P3 C34B H34A 109.8
P4 C34B H34B 109.8
P3 C34B H34B 109.8
H34A C34B H34B 108.3
O401 C401 Co4 175.4(5)
O402 C402 Co4 174.8(5)
C412 C411 C416 119.0(5)
C412 C411 P4 121.1(4)
C416 C411 P4 119.8(4)
C411 C412 C413 119.9(5)
C411 C412 H412 120.0
C413 C412 H412 120.0
C414 C413 C412 120.9(5)
C414 C413 H413 119.6
C412 C413 H413 119.6
C415 C414 C413 119.2(5)
C415 C414 H414 120.4
C413 C414 H414 120.4
C414 C415 C416 121.1(5)
C414 C415 H415 119.4
C416 C415 H415 119.4
C415 C416 C411 119.9(5)
C415 C416 H416 120.1
C411 C416 H416 120.1
C426 C421 C422 118.5(4)
C426 C421 P4 124.0(4)
C422 C421 P4 117.5(4)
C423 C422 C421 120.7(5)
C423 C422 H422 119.7
C421 C422 H422 119.7
C424 C423 C422 120.0(5)
C424 C423 H423 120.0
C422 C423 H423 120.0
C425 C424 C423 119.2(5)
C425 C424 H424 120.4
C423 C424 H424 120.4
C424 C425 C426 120.8(5)
C424 C425 H425 119.6
C426 C425 H425 119.6
C425 C426 C421 120.9(5)
C425 C426 H426 119.6
C421 C426 H426 119.6
C912 C911 O91 107.6(10)
C912 C911 H91A 110.2
O91 C911 H91A 110.2
C912 C911 H91B 110.2
O91 C911 H91B 110.2
H91A C911 H91B 108.5
C911 C912 C913 102.7(10)
C911 C912 H91C 111.2
C913 C912 H91C 111.2
C911 C912 H91D 111.2
C913 C912 H91D 111.2
H91C C912 H91D 109.1
C914 C913 C912 104.1(9)
C914 C913 H91E 110.9
C912 C913 H91E 110.9
C914 C913 H91F 110.9
C912 C913 H91F 110.9
H91E C913 H91F 108.9
O91 C914 C913 105.5(10)
O91 C914 H91G 110.6
C913 C914 H91G 110.6
O91 C914 H91H 110.6
C913 C914 H91H 110.6
H91G C914 H91H 108.8
C922 C921 O92 106.3(17)
C922 C921 H92A 110.5
O92 C921 H92A 110.5
C922 C921 H92B 110.5
O92 C921 H92B 110.5
H92A C921 H92B 108.7
C921 C922 C923 118.2(17)
C921 C922 H92C 107.8
C923 C922 H92C 107.8
C921 C922 H92D 107.8
C923 C922 H92D 107.8
H92C C922 H92D 107.1
C922 C923 C924 104.4(15)
C922 C923 H92E 110.9
C924 C923 H92E 110.9
C922 C923 H97F 110.9
C924 C923 H97F 110.9
H92E C923 H97F 108.9
C923 C924 O92 103.5(14)
C923 C924 H92G 111.1
O92 C924 H92G 111.1
C923 C924 H92H 111.1
O92 C924 H92H 111.1
H92G C924 H92H 109.0
O93 C931 C932 105.0(8)
O93 C931 H93A 110.7
C932 C931 H93A 110.7
O93 C931 H93B 110.7
C932 C931 H93B 110.7
H93A C931 H93B 108.8
C931 C932 C933 103.8(8)
C931 C932 H93C 111.0
C933 C932 H93C 111.0
C931 C932 H9DD 111.0
C933 C932 H9DD 111.0
H93C C932 H9DD 109.0
C934 C933 C932 103.4(9)
C934 C933 H93E 111.1
C932 C933 H93E 111.1
C934 C933 H93F 111.1
C932 C933 H93F 111.1
H93E C933 H93F 109.0
O93 C934 C933 111.2(10)
O93 C934 H93G 109.4
C933 C934 H93G 109.4
O93 C934 H93H 109.4
C933 C934 H93H 109.4
H93G C934 H93H 108.0

loop_
_geom_bond_atom_site_label_1
_geom_bond_atom_site_label_2
_geom_bond_distance
Ru1 C1 2.065(5)
Ru1 N3 2.094(4)
Ru1 N1 2.098(4)
Ru1 N7 2.121(4)
Ru1 N5 2.124(4)
Ru1 Ru2 2.3353(5)
Ru2 N8 2.038(4)
Ru2 N6 2.039(4)
Ru2 N4 2.041(4)
Ru2 N2 2.054(4)
Ru3 C6 2.057(5)
Ru3 N11 2.084(4)
Ru3 N13 2.095(4)
Ru3 N9 2.097(4)
Ru3 N15 2.109(4)
Ru3 Ru4 2.3237(5)
Ru4 N14 2.016(4)
Ru4 N10 2.031(4)
Ru4 N16 2.037(4)
Ru4 N12 2.062(4)
Co3 C301 1.786(5)
Co3 C302 1.786(5)
Co3 C3 1.947(4)
Co3 C4 1.967(4)
Co3 P3 2.2281(13)
Co3 Co4 2.4965(9)
Co4 C401 1.773(5)
Co4 C402 1.783(5)
Co4 C3 1.962(4)
Co4 C4 1.964(4)
Co4 P4 2.2248(13)
P3 C311 1.827(5)
P3 C321 1.835(5)
P3 C34B 1.849(4)
P4 C421 1.833(5)
P4 C34B 1.833(5)
P4 C411 1.841(5)
O27 C23 1.372(6)
O27 C27 1.419(7)
O28 C25 1.375(6)
O28 C28 1.438(7)
O47 C43 1.378(6)
O47 C47 1.428(7)
O48 C45 1.381(6)
O48 C48 1.421(7)
O67 C63 1.374(6)
O67 C67 1.428(6)
O68 C65 1.364(6)
O68 C68 1.425(7)
O87 C83 1.369(6)
O87 C87 1.425(6)
O88 C85 1.366(6)
O88 C88 1.443(7)
O91 C914 1.450(11)
O91 C911 1.467(12)
O92 C921 1.474(18)
O92 C924 1.549(18)
O93 C934 1.298(14)
O93 C931 1.440(12)
O107 C103 1.377(6)
O107 C107 1.426(8)
O108 C105 1.385(6)
O108 C108 1.428(8)
O301 C301 1.145(5)
O302 C302 1.144(6)
O401 C401 1.149(6)
O402 C402 1.141(6)
O127 C123 1.377(7)
O127 C127 1.436(7)
O128 C125 1.375(6)
O128 C128 1.428(8)
O147 C143 1.373(6)
O147 C147 1.421(7)
O148 C145 1.380(6)
O148 C148 1.427(7)
O167 C163 1.370(6)
O167 C167 1.436(6)
O168 C165 1.379(6)
O168 C168 1.435(7)
N1 C11 1.361(6)
N1 C15 1.374(6)
N2 C15 1.347(6)
N2 C21 1.412(6)
N3 C31 1.358(6)
N3 C35 1.375(6)
N4 C35 1.342(6)
N4 C41 1.435(6)
N5 C51 1.355(6)
N5 C55 1.364(6)
N6 C55 1.350(6)
N6 C61 1.413(6)
N7 C71 1.357(6)
N7 C75 1.364(6)
N8 C75 1.351(6)
N8 C81 1.423(6)
N9 C91 1.350(6)
N9 C95 1.386(6)
N10 C95 1.348(6)
N10 C101 1.418(6)
N11 C111 1.353(6)
N11 C115 1.372(6)
N12 C115 1.347(6)
N12 C121 1.426(6)
N13 C131 1.370(6)
N13 C135 1.373(6)
N14 C135 1.356(6)
N14 C141 1.429(6)
N15 C151 1.357(6)
N15 C155 1.363(6)
N16 C155 1.353(6)
N16 C161 1.425(6)
C1 C2 1.226(6)
C2 C3 1.403(6)
C3 C4 1.375(6)
C4 C5 1.397(6)
C5 C6 1.234(6)
C11 C12 1.350(7)
C11 H11 0.9500
C12 C13 1.392(7)
C12 H12 0.9500
C13 C14 1.373(7)
C13 H13 0.9500
C14 C15 1.420(7)
C14 H14 0.9500
C21 C26 1.385(7)
C21 C22 1.395(7)
C22 C23 1.380(7)
C22 H22 0.9500
C23 C24 1.400(7)
C24 C25 1.378(7)
C24 H24 0.9500
C25 C26 1.408(7)
C26 H26 0.9500
C27 H27A 0.9800
C27 H27B 0.9800
C27 H27C 0.9800
C28 H28A 0.9800
C28 H28B 0.9800
C28 H28C 0.9800
C31 C32 1.363(7)
C31 H31 0.9500
C32 C33 1.411(8)
C32 H32 0.9500
C33 C34 1.349(7)
C33 H33 0.9500
C34 C35 1.421(7)
C34 H34 0.9500
C41 C46 1.393(7)
C41 C42 1.401(7)
C42 C43 1.396(7)
C42 H42 0.9500
C43 C44 1.368(7)
C44 C45 1.380(7)
C44 H44 0.9500
C45 C46 1.378(7)
C46 H46 0.9500
C47 H47A 0.9800
C47 H47B 0.9800
C47 H47C 0.9800
C48 H48A 0.9800
C48 H48B 0.9800
C48 H48C 0.9800
C51 C52 1.373(7)
C51 H51 0.9500
C52 C53 1.378(7)
C52 H52 0.9500
C53 C54 1.370(7)
C53 H53 0.9500
C54 C55 1.426(7)
C54 H54 0.9500
C61 C66 1.392(7)
C61 C62 1.394(7)
C62 C63 1.385(7)
C62 H62 0.9500
C63 C64 1.384(7)
C64 C65 1.381(8)
C64 H64 0.9500
C65 C66 1.397(7)
C66 H66 0.9500
C67 H67A 0.9800
C67 H67B 0.9800
C67 H67C 0.9800
C68 H68A 0.9800
C68 H68B 0.9800
C68 H68C 0.9800
C71 C72 1.356(7)
C71 H71 0.9500
C72 C73 1.397(7)
C72 H72 0.9500
C73 C74 1.353(7)
C73 H73 0.9500
C74 C75 1.434(6)
C74 H74 0.9500
C81 C86 1.386(7)
C81 C82 1.407(7)
C82 C83 1.391(7)
C82 H82 0.9500
C83 C84 1.398(7)
C84 C85 1.368(7)
C84 H84 0.9500
C85 C86 1.402(7)
C86 H86 0.9500
C87 H87A 0.9800
C87 H87B 0.9800
C87 H87C 0.9800
C88 H88A 0.9800
C88 H88B 0.9800
C88 H88C 0.9800
C91 C92 1.379(7)
C91 H91 0.9500
C92 C93 1.399(8)
C92 H92 0.9500
C93 C94 1.371(7)
C93 H93 0.9500
C94 C95 1.419(7)
C94 H94 0.9500
C101 C106 1.395(7)
C101 C102 1.403(7)
C102 C103 1.381(7)
C102 H102 0.9500
C103 C104 1.381(8)
C104 C105 1.385(8)
C104 H104 0.9500
C105 C106 1.377(7)
C106 H106 0.9500
C107 H10A 0.9800
C107 H10B 0.9800
C107 H10C 0.9800
C108 H10D 0.9800
C108 H10E 0.9800
C108 H10F 0.9800
C111 C112 1.364(7)
C111 H111 0.9500
C112 C113 1.401(7)
C112 H112 0.9500
C113 C114 1.363(7)
C113 H113 0.9500
C114 C115 1.419(6)
C114 H114 0.9500
C121 C122 1.380(7)
C121 C126 1.387(7)
C122 C123 1.392(7)
C122 H122 0.9500
C123 C124 1.371(8)
C124 C125 1.382(8)
C124 H124 0.9500
C125 C126 1.390(7)
C126 H126 0.9500
C127 H12A 0.9800
C127 H12B 0.9800
C127 H12C 0.9800
C128 H12D 0.9800
C128 H12E 0.9800
C128 H12F 0.9800
C131 C132 1.355(7)
C131 H131 0.9500
C132 C133 1.395(7)
C132 H132 0.9500
C133 C134 1.370(7)
C133 H133 0.9500
C134 C135 1.401(7)
C134 H134 0.9500
C141 C146 1.376(7)
C141 C142 1.403(7)
C142 C143 1.378(7)
C142 H142 0.9500
C143 C144 1.390(7)
C144 C145 1.390(7)
C144 H144 0.9500
C145 C146 1.411(7)
C146 H146 0.9500
C147 H14A 0.9800
C147 H14B 0.9800
C147 H14C 0.9800
C148 H14D 0.9800
C148 H14E 0.9800
C148 H14F 0.9800
C151 C152 1.359(7)
C151 H151 0.9500
C152 C153 1.406(7)
C152 H152 0.9500
C153 C154 1.368(7)
C153 H153 0.9500
C154 C155 1.414(6)
C154 H154 0.9500
C161 C162 1.383(7)
C161 C166 1.399(7)
C162 C163 1.397(7)
C162 H162 0.9500
C163 C164 1.386(7)
C164 C165 1.390(7)
C164 H164 0.9500
C165 C166 1.399(7)
C166 H166 0.9500
C167 H16A 0.9800
C167 H16B 0.9800
C167 H16C 0.9800
C168 H16D 0.9800
C168 H16E 0.9800
C168 H16F 0.9800
C311 C316 1.382(7)
C311 C312 1.385(7)
C312 C313 1.388(7)
C312 H312 0.9500
C313 C314 1.364(7)
C313 H313 0.9500
C314 C315 1.385(8)
C314 H314 0.9500
C315 C316 1.385(7)
C315 H315 0.9500
C316 H316 0.9500
C321 C322 1.379(7)
C321 C326 1.395(7)
C322 C323 1.385(7)
C322 H322 0.9500
C323 C324 1.371(8)
C323 H323 0.9500
C324 C325 1.377(7)
C324 H324 0.9500
C325 C326 1.390(7)
C325 H325 0.9500
C326 H326 0.9500
C34B H34A 0.9900
C34B H34B 0.9900
C411 C412 1.389(7)
C411 C416 1.396(7)
C412 C413 1.399(8)
C412 H412 0.9500
C413 C414 1.374(8)
C413 H413 0.9500
C414 C415 1.371(9)
C414 H414 0.9500
C415 C416 1.393(8)
C415 H415 0.9500
C416 H416 0.9500
C421 C426 1.384(7)
C421 C422 1.394(7)
C422 C423 1.390(7)
C422 H422 0.9500
C423 C424 1.390(7)
C423 H423 0.9500
C424 C425 1.379(8)
C424 H424 0.9500
C425 C426 1.381(7)
C425 H425 0.9500
C426 H426 0.9500
C911 C912 1.452(14)
C911 H91A 0.9900
C911 H91B 0.9900
C912 C913 1.552(18)
C912 H91C 0.9900
C912 H91D 0.9900
C913 C914 1.480(15)
C913 H91E 0.9900
C913 H91F 0.9900
C914 H91G 0.9900
C914 H91H 0.9900
C921 C922 1.25(2)
C921 H92A 0.9900
C921 H92B 0.9900
C922 C923 1.44(2)
C922 H92C 0.9900
C922 H92D 0.9900
C923 C924 1.45(2)
C923 H92E 0.9900
C923 H97F 0.9900
C924 H92G 0.9900
C924 H92H 0.9900
C931 C932 1.453(12)
C931 H93A 0.9900
C931 H93B 0.9900
C932 C933 1.493(12)
C932 H93C 0.9900
C932 H9DD 0.9900
C933 C934 1.451(14)
C933 H93E 0.9900
C933 H93F 0.9900
C934 H93G 0.9900
C934 H93H 0.9900

loop_
_geom_torsion_atom_site_label_1
_geom_torsion_atom_site_label_2
_geom_torsion_atom_site_label_3
_geom_torsion_atom_site_label_4
_geom_torsion
C1 Ru1 Ru2 N8 1.9(19)
N3 Ru1 Ru2 N8 164.44(15)
N1 Ru1 Ru2 N8 -107.57(14)
N7 Ru1 Ru2 N8 -18.19(14)
N5 Ru1 Ru2 N8 73.81(14)
C1 Ru1 Ru2 N6 -87.6(19)
N3 Ru1 Ru2 N6 74.92(15)
N1 Ru1 Ru2 N6 162.90(15)
N7 Ru1 Ru2 N6 -107.72(15)
N5 Ru1 Ru2 N6 -15.72(14)
C1 Ru1 Ru2 N4 -178(26)
N3 Ru1 Ru2 N4 -15.71(15)
N1 Ru1 Ru2 N4 72.27(15)
N7 Ru1 Ru2 N4 161.65(15)
N5 Ru1 Ru2 N4 -106.35(14)
C1 Ru1 Ru2 N2 91.7(19)
N3 Ru1 Ru2 N2 -105.72(14)
N1 Ru1 Ru2 N2 -17.74(14)
N7 Ru1 Ru2 N2 71.64(14)
N5 Ru1 Ru2 N2 163.64(14)
C6 Ru3 Ru4 N14 157(3)
N11 Ru3 Ru4 N14 -67.03(15)
N13 Ru3 Ru4 N14 20.85(14)
N9 Ru3 Ru4 N14 -156.21(15)
N15 Ru3 Ru4 N14 112.28(14)
C6 Ru3 Ru4 N10 -23(3)
N11 Ru3 Ru4 N10 113.18(15)
N13 Ru3 Ru4 N10 -158.94(15)
N9 Ru3 Ru4 N10 24.00(15)
N15 Ru3 Ru4 N10 -67.52(15)
C6 Ru3 Ru4 N16 67(3)
N11 Ru3 Ru4 N16 -156.89(15)
N13 Ru3 Ru4 N16 -69.00(15)
N9 Ru3 Ru4 N16 113.93(15)
N15 Ru3 Ru4 N16 22.42(15)
C6 Ru3 Ru4 N12 -113(3)
N11 Ru3 Ru4 N12 23.13(15)
N13 Ru3 Ru4 N12 111.01(15)
N9 Ru3 Ru4 N12 -66.05(15)
N15 Ru3 Ru4 N12 -157.56(15)
C301 Co3 Co4 C401 117.8(3)
C302 Co3 Co4 C401 -18.8(4)
C3 Co3 Co4 C401 25.0(3)
C4 Co3 Co4 C401 -29.1(3)
P3 Co3 Co4 C401 -130.4(3)
C301 Co3 Co4 C402 -7.5(2)
C302 Co3 Co4 C402 -144.1(3)
C3 Co3 Co4 C402 -100.3(2)
C4 Co3 Co4 C402 -154.4(2)
P3 Co3 Co4 C402 104.24(16)
C301 Co3 Co4 C3 92.8(2)
C302 Co3 Co4 C3 -43.8(3)
C4 Co3 Co4 C3 -54.1(2)
P3 Co3 Co4 C3 -155.44(17)
C301 Co3 Co4 C4 146.9(2)
C302 Co3 Co4 C4 10.3(3)
C3 Co3 Co4 C4 54.1(2)
P3 Co3 Co4 C4 -101.31(17)
C301 Co3 Co4 P4 -118.89(15)
C302 Co3 Co4 P4 104.5(3)
C3 Co3 Co4 P4 148.31(17)
C4 Co3 Co4 P4 94.19(17)
P3 Co3 Co4 P4 -7.13(5)
C301 Co3 P3 C311 14.5(2)
C302 Co3 P3 C311 122.2(2)
C3 Co3 P3 C311 -119.2(3)
C4 Co3 P3 C311 -140.9(2)
Co4 Co3 P3 C311 -90.34(17)
C301 Co3 P3 C321 -110.6(2)
C302 Co3 P3 C321 -2.9(2)
C3 Co3 P3 C321 115.7(3)
C4 Co3 P3 C321 94.0(2)
Co4 Co3 P3 C321 144.56(17)
C301 Co3 P3 C34B 136.3(2)
C302 Co3 P3 C34B -116.0(2)
C3 Co3 P3 C34B 2.6(3)
C4 Co3 P3 C34B -19.1(2)
Co4 Co3 P3 C34B 31.46(16)
C401 Co4 P4 C421 17.3(2)
C402 Co4 P4 C421 123.1(2)
C3 Co4 P4 C421 -97.8(3)
C4 Co4 P4 C421 -83.4(2)
Co3 Co4 P4 C421 -134.64(17)
C401 Co4 P4 C34B 133.8(2)
C402 Co4 P4 C34B -120.4(2)
C3 Co4 P4 C34B 18.7(3)
C4 Co4 P4 C34B 33.1(2)
Co3 Co4 P4 C34B -18.13(15)
C401 Co4 P4 C411 -107.7(2)
C402 Co4 P4 C411 -1.8(2)
C3 Co4 P4 C411 137.3(3)
C4 Co4 P4 C411 151.6(2)
Co3 Co4 P4 C411 100.39(19)
C1 Ru1 N1 C11 23.1(4)
N3 Ru1 N1 C11 -71.8(4)
N7 Ru1 N1 C11 112.9(4)
N5 Ru1 N1 C11 -139(2)
Ru2 Ru1 N1 C11 -160.8(3)
C1 Ru1 N1 C15 -155.8(3)
N3 Ru1 N1 C15 109.2(3)
N7 Ru1 N1 C15 -66.0(3)
N5 Ru1 N1 C15 42(2)
Ru2 Ru1 N1 C15 20.2(3)
N8 Ru2 N2 C15 113.1(3)
N6 Ru2 N2 C15 43(5)
N4 Ru2 N2 C15 -66.2(3)
Ru1 Ru2 N2 C15 22.3(3)
N8 Ru2 N2 C21 -60.2(3)
N6 Ru2 N2 C21 -131(5)
N4 Ru2 N2 C21 120.5(3)
Ru1 Ru2 N2 C21 -151.0(3)
C1 Ru1 N3 C31 9.2(4)
N1 Ru1 N3 C31 102.1(4)
N7 Ru1 N3 C31 161.8(14)
N5 Ru1 N3 C31 -81.3(4)
Ru2 Ru1 N3 C31 -169.5(4)
C1 Ru1 N3 C35 -164.0(3)
N1 Ru1 N3 C35 -71.1(3)
N7 Ru1 N3 C35 -11.4(18)
N5 Ru1 N3 C35 105.4(3)
Ru2 Ru1 N3 C35 17.2(3)
N8 Ru2 N4 C35 34(13)
N6 Ru2 N4 C35 -69.0(4)
N2 Ru2 N4 C35 109.3(4)
Ru1 Ru2 N4 C35 20.6(4)
N8 Ru2 N4 C41 -134(13)
N6 Ru2 N4 C41 123.2(3)
N2 Ru2 N4 C41 -58.6(3)
Ru1 Ru2 N4 C41 -147.3(3)
C1 Ru1 N5 C51 9.1(4)
N3 Ru1 N5 C51 104.2(4)
N1 Ru1 N5 C51 171(2)
N7 Ru1 N5 C51 -80.8(4)
Ru2 Ru1 N5 C51 -166.9(3)
C1 Ru1 N5 C55 -169.0(3)
N3 Ru1 N5 C55 -73.9(3)
N1 Ru1 N5 C55 -7(2)
N7 Ru1 N5 C55 101.1(3)
Ru2 Ru1 N5 C55 15.0(3)
N8 Ru2 N6 C55 -68.3(4)
N4 Ru2 N6 C55 111.0(4)
N2 Ru2 N6 C55 2(5)
Ru1 Ru2 N6 C55 22.5(3)
N8 Ru2 N6 C61 115.5(3)
N4 Ru2 N6 C61 -65.2(3)
N2 Ru2 N6 C61 -174(29)
Ru1 Ru2 N6 C61 -153.6(3)
C1 Ru1 N7 C71 20.8(4)
N3 Ru1 N7 C71 -131.9(15)
N1 Ru1 N7 C71 -72.3(4)
N5 Ru1 N7 C71 111.3(4)
Ru2 Ru1 N7 C71 -160.6(3)
C1 Ru1 N7 C75 -158.8(3)
N3 Ru1 N7 C75 48.4(17)
N1 Ru1 N7 C75 108.1(3)
N5 Ru1 N7 C75 -68.4(3)
Ru2 Ru1 N7 C75 19.7(3)
N6 Ru2 N8 C75 113.1(3)
N4 Ru2 N8 C75 11(13)
N2 Ru2 N8 C75 -65.1(3)
Ru1 Ru2 N8 C75 23.6(3)
N6 Ru2 N8 C81 -62.7(3)
N4 Ru2 N8 C81 -165(29)
N2 Ru2 N8 C81 119.1(3)
Ru1 Ru2 N8 C81 -152.2(3)
C6 Ru3 N9 C91 -32.8(4)
N11 Ru3 N9 C91 61.3(4)
N13 Ru3 N9 C91 124.0(11)
N15 Ru3 N9 C91 -124.1(4)
Ru4 Ru3 N9 C91 149.0(4)
C6 Ru3 N9 C95 152.0(3)
N11 Ru3 N9 C95 -113.8(3)
N13 Ru3 N9 C95 -51.1(13)
N15 Ru3 N9 C95 60.8(3)
Ru4 Ru3 N9 C95 -26.2(3)
N14 Ru4 N10 C95 -36(4)
N16 Ru4 N10 C95 -119.7(4)
N12 Ru4 N10 C95 56.7(3)
Ru3 Ru4 N10 C95 -31.2(3)
N14 Ru4 N10 C101 145(3)
N16 Ru4 N10 C101 61.5(3)
N12 Ru4 N10 C101 -122.1(3)
Ru3 Ru4 N10 C101 150.0(3)
C6 Ru3 N11 C111 -26.3(4)
N13 Ru3 N11 C111 68.2(4)
N9 Ru3 N11 C111 -118.0(4)
N15 Ru3 N11 C111 148.0(14)
Ru4 Ru3 N11 C111 155.4(4)
C6 Ru3 N11 C115 151.3(3)
N13 Ru3 N11 C115 -114.1(3)
N9 Ru3 N11 C115 59.7(3)
N15 Ru3 N11 C115 -34.4(17)
Ru4 Ru3 N11 C115 -27.0(3)
N14 Ru4 N12 C115 60.9(4)
N10 Ru4 N12 C115 -116.6(4)
N16 Ru4 N12 C115 -28(3)
Ru3 Ru4 N12 C115 -28.2(3)
N14 Ru4 N12 C121 -126.4(3)
N10 Ru4 N12 C121 56.0(4)
N16 Ru4 N12 C121 144(2)
Ru3 Ru4 N12 C121 144.5(3)
C6 Ru3 N13 C131 -16.7(4)
N11 Ru3 N13 C131 -110.7(4)
N9 Ru3 N13 C131 -173.5(11)
N15 Ru3 N13 C131 74.6(4)
Ru4 Ru3 N13 C131 161.6(3)
C6 Ru3 N13 C135 156.4(3)
N11 Ru3 N13 C135 62.5(3)
N9 Ru3 N13 C135 -0.3(14)
N15 Ru3 N13 C135 -112.3(3)
Ru4 Ru3 N13 C135 -25.3(3)
N10 Ru4 N14 C135 -20(4)
N16 Ru4 N14 C135 64.1(3)
N12 Ru4 N14 C135 -112.3(3)
Ru3 Ru4 N14 C135 -24.5(3)
N10 Ru4 N14 C141 152(3)
N16 Ru4 N14 C141 -124.1(3)
N12 Ru4 N14 C141 59.5(3)
Ru3 Ru4 N14 C141 147.3(3)
C6 Ru3 N15 C151 -20.7(4)
N11 Ru3 N15 C151 165.0(14)
N13 Ru3 N15 C151 -115.5(4)
N9 Ru3 N15 C151 71.0(4)
Ru4 Ru3 N15 C151 157.6(3)
C6 Ru3 N15 C155 155.7(3)
N11 Ru3 N15 C155 -18.6(17)
N13 Ru3 N15 C155 61.0(3)
N9 Ru3 N15 C155 -112.6(3)
Ru4 Ru3 N15 C155 -26.0(3)
N14 Ru4 N16 C155 -116.6(4)
N10 Ru4 N16 C155 61.0(4)
N12 Ru4 N16 C155 -27(3)
Ru3 Ru4 N16 C155 -27.5(3)
N14 Ru4 N16 C161 58.4(3)
N10 Ru4 N16 C161 -124.0(3)
N12 Ru4 N16 C161 148(2)
Ru3 Ru4 N16 C161 147.5(3)
N3 Ru1 C1 C2 -154.8(17)
N1 Ru1 C1 C2 117.0(17)
N7 Ru1 C1 C2 27.7(17)
N5 Ru1 C1 C2 -64.2(17)
Ru2 Ru1 C1 C2 8(3)
Ru1 C1 C2 C3 -27(7)
C1 C2 C3 C4 34(6)
C1 C2 C3 Co3 152(6)
C1 C2 C3 Co4 -77(6)
C301 Co3 C3 C4 -169.9(3)
C302 Co3 C3 C4 84.2(3)
P3 Co3 C3 C4 -33.5(3)
Co4 Co3 C3 C4 -72.0(3)
C301 Co3 C3 C2 48.2(5)
C302 Co3 C3 C2 -57.7(5)
C4 Co3 C3 C2 -141.9(6)
P3 Co3 C3 C2 -175.4(4)
Co4 Co3 C3 C2 146.1(6)
C301 Co3 C3 Co4 -97.92(18)
C302 Co3 C3 Co4 156.17(17)
C4 Co3 C3 Co4 72.0(3)
P3 Co3 C3 Co4 38.5(2)
C401 Co4 C3 C4 -93.6(3)
C402 Co4 C3 C4 162.6(3)
P4 Co4 C3 C4 22.0(3)
Co3 Co4 C3 C4 72.7(2)
C401 Co4 C3 C2 45.1(5)
C402 Co4 C3 C2 -58.6(5)
C4 Co4 C3 C2 138.7(6)
P4 Co4 C3 C2 160.7(3)
Co3 Co4 C3 C2 -148.6(5)
C401 Co4 C3 Co3 -166.28(18)
C402 Co4 C3 Co3 89.94(19)
C4 Co4 C3 Co3 -72.7(2)
P4 Co4 C3 Co3 -50.7(2)
C2 C3 C4 C5 7.9(10)
Co3 C3 C4 C5 -132.8(6)
Co4 C3 C4 C5 141.5(6)
C2 C3 C4 Co4 -133.6(6)
Co3 C3 C4 Co4 85.70(13)
C2 C3 C4 Co3 140.7(6)
Co4 C3 C4 Co3 -85.70(13)
C401 Co4 C4 C3 93.0(3)
C402 Co4 C4 C3 -27.9(4)
P4 Co4 C4 C3 -165.3(2)
Co3 Co4 C4 C3 -71.2(2)
C401 Co4 C4 C5 -50.5(5)
C402 Co4 C4 C5 -171.3(4)
C3 Co4 C4 C5 -143.5(6)
P4 Co4 C4 C5 51.2(5)
Co3 Co4 C4 C5 145.3(6)
C401 Co4 C4 Co3 164.16(18)
C402 Co4 C4 Co3 43.3(3)
C3 Co4 C4 Co3 71.2(2)
P4 Co4 C4 Co3 -94.09(11)
C301 Co3 C4 C3 15.7(4)
C302 Co3 C4 C3 -102.0(3)
P3 Co3 C4 C3 158.0(2)
Co4 Co3 C4 C3 72.1(2)
C301 Co3 C4 C5 155.3(4)
C302 Co3 C4 C5 37.6(5)
C3 Co3 C4 C5 139.6(6)
P3 Co3 C4 C5 -62.4(5)
Co4 Co3 C4 C5 -148.3(5)
C301 Co3 C4 Co4 -56.4(3)
C302 Co3 C4 Co4 -174.09(18)
C3 Co3 C4 Co4 -72.1(2)
P3 Co3 C4 Co4 85.93(12)
C3 C4 C5 C6 156(100)
Co4 C4 C5 C6 -84(100)
Co3 C4 C5 C6 46(100)
C4 C5 C6 Ru3 145(100)
N11 Ru3 C6 C5 154(4)
N13 Ru3 C6 C5 66(4)
N9 Ru3 C6 C5 -117(4)
N15 Ru3 C6 C5 -25(4)
Ru4 Ru3 C6 C5 -70(6)
C15 N1 C11 C12 2.1(7)
Ru1 N1 C11 C12 -176.9(4)
N1 C11 C12 C13 2.0(8)
C11 C12 C13 C14 -2.9(8)
C12 C13 C14 C15 -0.2(8)
C21 N2 C15 N1 161.4(4)
Ru2 N2 C15 N1 -11.9(5)
C21 N2 C15 C14 -21.3(6)
Ru2 N2 C15 C14 165.3(3)
C11 N1 C15 N2 172.2(4)
Ru1 N1 C15 N2 -8.8(5)
C11 N1 C15 C14 -5.2(6)
Ru1 N1 C15 C14 173.8(3)
C13 C14 C15 N2 -172.9(5)
C13 C14 C15 N1 4.2(7)
C15 N2 C21 C26 124.1(5)
Ru2 N2 C21 C26 -62.5(5)
C15 N2 C21 C22 -60.2(6)
Ru2 N2 C21 C22 113.3(4)
C26 C21 C22 C23 -1.3(7)
N2 C21 C22 C23 -177.1(4)
C27 O27 C23 C22 4.9(7)
C27 O27 C23 C24 -176.7(5)
C21 C22 C23 O27 179.1(4)
C21 C22 C23 C24 0.8(7)
O27 C23 C24 C25 -178.6(4)
C22 C23 C24 C25 -0.2(7)
C28 O28 C25 C24 2.1(8)
C28 O28 C25 C26 -178.2(5)
C23 C24 C25 O28 179.7(5)
C23 C24 C25 C26 0.0(7)
C22 C21 C26 C25 1.1(7)
N2 C21 C26 C25 176.9(4)
O28 C25 C26 C21 179.8(4)
C24 C25 C26 C21 -0.5(7)
C35 N3 C31 C32 -1.0(8)
Ru1 N3 C31 C32 -174.2(4)
N3 C31 C32 C33 0.4(9)
C31 C32 C33 C34 1.4(10)
C32 C33 C34 C35 -2.6(10)
C41 N4 C35 N3 155.8(4)
Ru2 N4 C35 N3 -12.0(6)
C41 N4 C35 C34 -23.9(7)
Ru2 N4 C35 C34 168.2(4)
C31 N3 C35 N4 -180.0(4)
Ru1 N3 C35 N4 -6.5(5)
C31 N3 C35 C34 -0.2(7)
Ru1 N3 C35 C34 173.2(4)
C33 C34 C35 N4 -178.2(5)
C33 C34 C35 N3 2.0(8)
C35 N4 C41 C46 123.0(5)
Ru2 N4 C41 C46 -68.7(5)
C35 N4 C41 C42 -61.4(6)
Ru2 N4 C41 C42 107.0(4)
C46 C41 C42 C43 0.1(7)
N4 C41 C42 C43 -175.5(4)
C47 O47 C43 C44 176.3(5)
C47 O47 C43 C42 -2.4(7)
C41 C42 C43 C44 0.6(7)
C41 C42 C43 O47 179.3(4)
O47 C43 C44 C45 -179.7(4)
C42 C43 C44 C45 -0.9(8)
C43 C44 C45 C46 0.5(8)
C43 C44 C45 O48 -179.1(4)
C48 O48 C45 C46 1.9(8)
C48 O48 C45 C44 -178.5(5)
C44 C45 C46 C41 0.2(7)
O48 C45 C46 C41 179.8(4)
C42 C41 C46 C45 -0.5(7)
N4 C41 C46 C45 174.9(4)
C55 N5 C51 C52 0.4(7)
Ru1 N5 C51 C52 -177.7(4)
N5 C51 C52 C53 -2.1(8)
C51 C52 C53 C54 1.4(8)
C52 C53 C54 C55 0.9(8)
C61 N6 C55 N5 160.1(4)
Ru2 N6 C55 N5 -16.0(6)
C61 N6 C55 C54 -22.5(7)
Ru2 N6 C55 C54 161.4(4)
C51 N5 C55 N6 179.4(4)
Ru1 N5 C55 N6 -2.4(5)
C51 N5 C55 C54 1.9(6)
Ru1 N5 C55 C54 -179.9(3)
C53 C54 C55 N6 180.0(5)
C53 C54 C55 N5 -2.6(7)
C55 N6 C61 C66 -55.5(6)
Ru2 N6 C61 C66 120.7(4)
C55 N6 C61 C62 127.5(5)
Ru2 N6 C61 C62 -56.3(5)
C66 C61 C62 C63 -1.1(7)
N6 C61 C62 C63 175.9(4)
C67 O67 C63 C64 -179.5(5)
C67 O67 C63 C62 2.3(8)
C61 C62 C63 O67 179.0(5)
C61 C62 C63 C64 1.0(7)
O67 C63 C64 C65 -178.2(5)
C62 C63 C64 C65 0.0(8)
C68 O68 C65 C64 -175.6(5)
C68 O68 C65 C66 4.3(8)
C63 C64 C65 O68 179.0(5)
C63 C64 C65 C66 -0.9(8)
C62 C61 C66 C65 0.2(7)
N6 C61 C66 C65 -176.7(4)
O68 C65 C66 C61 -179.1(5)
C64 C65 C66 C61 0.8(8)
C75 N7 C71 C72 3.7(7)
Ru1 N7 C71 C72 -176.0(4)
N7 C71 C72 C73 -0.5(8)
C71 C72 C73 C74 -1.3(8)
C72 C73 C74 C75 -0.1(8)
C81 N8 C75 N7 162.3(4)
Ru2 N8 C75 N7 -13.6(5)
C81 N8 C75 C74 -19.8(6)
Ru2 N8 C75 C74 164.2(4)
C71 N7 C75 N8 172.9(4)
Ru1 N7 C75 N8 -7.4(5)
C71 N7 C75 C74 -5.0(6)
Ru1 N7 C75 C74 174.7(3)
C73 C74 C75 N8 -174.4(5)
C73 C74 C75 N7 3.4(7)
C75 N8 C81 C86 -64.8(6)
Ru2 N8 C81 C86 111.0(4)
C75 N8 C81 C82 117.9(5)
Ru2 N8 C81 C82 -66.3(5)
C86 C81 C82 C83 0.0(7)
N8 C81 C82 C83 177.2(4)
C87 O87 C83 C82 -4.7(7)
C87 O87 C83 C84 175.0(4)
C81 C82 C83 O87 -177.9(4)
C81 C82 C83 C84 2.3(7)
O87 C83 C84 C85 177.4(5)
C82 C83 C84 C85 -2.9(7)
C88 O88 C85 C84 -3.1(8)
C88 O88 C85 C86 177.1(5)
C83 C84 C85 O88 -178.7(5)
C83 C84 C85 C86 1.1(8)
C82 C81 C86 C85 -1.7(7)
N8 C81 C86 C85 -179.0(4)
O88 C85 C86 C81 -179.0(5)
C84 C85 C86 C81 1.2(8)
C95 N9 C91 C92 -5.6(7)
Ru3 N9 C91 C92 179.3(4)
N9 C91 C92 C93 -1.2(8)
C91 C92 C93 C94 3.3(8)
C92 C93 C94 C95 1.2(8)
C101 N10 C95 N9 -163.4(4)
Ru4 N10 C95 N9 17.8(5)
C101 N10 C95 C94 21.6(7)
Ru4 N10 C95 C94 -157.2(4)
C91 N9 C95 N10 -165.3(4)
Ru3 N9 C95 N10 9.9(5)
C91 N9 C95 C94 10.0(6)
Ru3 N9 C95 C94 -174.7(3)
C93 C94 C95 N10 166.9(5)
C93 C94 C95 N9 -7.9(7)
C95 N10 C101 C106 -117.5(5)
Ru4 N10 C101 C106 61.3(5)
C95 N10 C101 C102 69.6(6)
Ru4 N10 C101 C102 -111.6(5)
C106 C101 C102 C103 0.0(8)
N10 C101 C102 C103 172.7(5)
C107 O107 C103 C104 -165.6(6)
C107 O107 C103 C102 12.5(9)
C101 C102 C103 O107 -177.9(5)
C101 C102 C103 C104 0.2(9)
O107 C103 C104 C105 177.5(5)
C102 C103 C104 C105 -0.8(9)
C103 C104 C105 C106 1.2(9)
C103 C104 C105 O108 -178.0(5)
C108 O108 C105 C106 -5.4(9)
C108 O108 C105 C104 173.8(6)
C104 C105 C106 C101 -1.0(8)
O108 C105 C106 C101 178.1(5)
C102 C101 C106 C105 0.4(8)
N10 C101 C106 C105 -172.3(5)
C115 N11 C111 C112 -3.9(7)
Ru3 N11 C111 C112 173.7(4)
N11 C111 C112 C113 -1.4(8)
C111 C112 C113 C114 2.3(8)
C112 C113 C114 C115 1.8(8)
C121 N12 C115 N11 -158.6(4)
Ru4 N12 C115 N11 14.1(6)
C121 N12 C115 C114 23.7(7)
Ru4 N12 C115 C114 -163.5(4)
C111 N11 C115 N12 -169.8(4)
Ru3 N11 C115 N12 12.5(5)
C111 N11 C115 C114 8.0(6)
Ru3 N11 C115 C114 -169.7(3)
C113 C114 C115 N12 170.5(5)
C113 C114 C115 N11 -7.1(7)
C115 N12 C121 C122 66.3(6)
Ru4 N12 C121 C122 -106.4(4)
C115 N12 C121 C126 -116.9(5)
Ru4 N12 C121 C126 70.4(5)
C126 C121 C122 C123 -2.1(7)
N12 C121 C122 C123 174.7(4)
C127 O127 C123 C124 -1.6(9)
C127 O127 C123 C122 179.3(6)
C121 C122 C123 C124 2.5(8)
C121 C122 C123 O127 -178.4(5)
O127 C123 C124 C125 -179.9(5)
C122 C123 C124 C125 -0.8(8)
C128 O128 C125 C124 -164.9(5)
C128 O128 C125 C126 15.4(7)
C123 C124 C125 O128 179.1(5)
C123 C124 C125 C126 -1.2(8)
C122 C121 C126 C125 0.2(7)
N12 C121 C126 C125 -176.6(4)
O128 C125 C126 C121 -178.8(5)
C124 C125 C126 C121 1.5(7)
C135 N13 C131 C132 -2.1(7)
Ru3 N13 C131 C132 171.0(4)
N13 C131 C132 C133 -0.2(8)
C131 C132 C133 C134 0.4(8)
C132 C133 C134 C135 1.7(8)
C141 N14 C135 N13 -161.2(4)
Ru4 N14 C135 N13 10.7(5)
C141 N14 C135 C134 21.7(7)
Ru4 N14 C135 C134 -166.4(4)
C131 N13 C135 N14 -173.0(4)
Ru3 N13 C135 N14 13.6(5)
C131 N13 C135 C134 4.2(6)
Ru3 N13 C135 C134 -169.2(3)
C133 C134 C135 N14 172.8(5)
C133 C134 C135 N13 -4.1(7)
C135 N14 C141 C146 -123.2(5)
Ru4 N14 C141 C146 64.8(5)
C135 N14 C141 C142 61.0(6)
Ru4 N14 C141 C142 -111.0(4)
C146 C141 C142 C143 -1.0(7)
N14 C141 C142 C143 174.8(4)
C147 O147 C143 C142 -0.9(8)
C147 O147 C143 C144 178.2(5)
C141 C142 C143 O147 -179.2(5)
C141 C142 C143 C144 1.7(8)
O147 C143 C144 C145 179.3(5)
C142 C143 C144 C145 -1.5(8)
C148 O148 C145 C144 -3.0(7)
C148 O148 C145 C146 175.2(5)
C143 C144 C145 O148 178.6(5)
C143 C144 C145 C146 0.5(8)
C142 C141 C146 C145 0.1(7)
N14 C141 C146 C145 -175.7(4)
O148 C145 C146 C141 -178.1(4)
C144 C145 C146 C141 0.1(8)
C155 N15 C151 C152 -3.7(7)
Ru3 N15 C151 C152 172.7(4)
N15 C151 C152 C153 -0.2(7)
C151 C152 C153 C154 1.9(7)
C152 C153 C154 C155 0.2(7)
C161 N16 C155 N15 -161.4(4)
Ru4 N16 C155 N15 13.7(5)
C161 N16 C155 C154 21.7(7)
Ru4 N16 C155 C154 -163.2(3)
C151 N15 C155 N16 -171.2(4)
Ru3 N15 C155 N16 12.2(5)
C151 N15 C155 C154 5.8(6)
Ru3 N15 C155 C154 -170.8(3)
C153 C154 C155 N16 172.7(4)
C153 C154 C155 N15 -4.1(7)
C155 N16 C161 C162 66.4(6)
Ru4 N16 C161 C162 -108.6(4)
C155 N16 C161 C166 -116.0(5)
Ru4 N16 C161 C166 68.9(5)
C166 C161 C162 C163 -0.4(7)
N16 C161 C162 C163 177.2(4)
C167 O167 C163 C164 178.3(5)
C167 O167 C163 C162 -1.8(7)
C161 C162 C163 O167 -179.8(4)
C161 C162 C163 C164 0.0(7)
O167 C163 C164 C165 -179.7(4)
C162 C163 C164 C165 0.5(7)
C168 O168 C165 C164 -177.2(5)
C168 O168 C165 C166 0.8(7)
C163 C164 C165 O168 177.6(5)
C163 C164 C165 C166 -0.5(8)
C162 C161 C166 C165 0.3(7)
N16 C161 C166 C165 -177.2(4)
O168 C165 C166 C161 -177.8(4)
C164 C165 C166 C161 0.2(7)
C302 Co3 C301 O301 82(4)
C3 Co3 C301 O301 -22(4)
C4 Co3 C301 O301 -33(5)
P3 Co3 C301 O301 -173(4)
Co4 Co3 C301 O301 -74(4)
C301 Co3 C302 O302 -154(5)
C3 Co3 C302 O302 -51(5)
C4 Co3 C302 O302 -10(5)
P3 Co3 C302 O302 93(5)
Co4 Co3 C302 O302 -18(5)
C321 P3 C311 C316 -69.1(4)
C34B P3 C311 C316 34.6(4)
Co3 P3 C311 C316 158.1(3)
C321 P3 C311 C312 105.7(4)
C34B P3 C311 C312 -150.6(4)
Co3 P3 C311 C312 -27.1(5)
C316 C311 C312 C313 -0.5(8)
P3 C311 C312 C313 -175.5(5)
C311 C312 C313 C314 -0.2(9)
C312 C313 C314 C315 0.5(9)
C313 C314 C315 C316 -0.1(8)
C312 C311 C316 C315 0.9(7)
P3 C311 C316 C315 175.7(4)
C314 C315 C316 C311 -0.6(8)
C311 P3 C321 C322 -7.4(5)
C34B P3 C321 C322 -115.7(4)
Co3 P3 C321 C322 126.2(4)
C311 P3 C321 C326 174.0(4)
C34B P3 C321 C326 65.7(4)
Co3 P3 C321 C326 -52.5(4)
C326 C321 C322 C323 -0.3(8)
P3 C321 C322 C323 -178.9(4)
C321 C322 C323 C324 -1.1(9)
C322 C323 C324 C325 0.8(9)
C323 C324 C325 C326 0.7(9)
C324 C325 C326 C321 -2.1(8)
C322 C321 C326 C325 1.9(7)
P3 C321 C326 C325 -179.4(4)
C421 P4 C34B P3 166.4(2)
C411 P4 C34B P3 -89.1(3)
Co4 P4 C34B P3 42.6(3)
C311 P3 C34B P4 80.3(3)
C321 P3 C34B P4 -174.7(2)
Co3 P3 C34B P4 -49.8(3)
C402 Co4 C401 O401 121(6)
C3 Co4 C401 O401 16(6)
C4 Co4 C401 O401 -26(6)
P4 Co4 C401 O401 -126(6)
Co3 Co4 C401 O401 -3(6)
C401 Co4 C402 O402 -99(5)
C3 Co4 C402 O402 3(5)
C4 Co4 C402 O402 22(5)
P4 Co4 C402 O402 156(5)
Co3 Co4 C402 O402 54(5)
C421 P4 C411 C412 -143.9(4)
C34B P4 C411 C412 109.1(4)
Co4 P4 C411 C412 -12.6(5)
C421 P4 C411 C416 39.6(4)
C34B P4 C411 C416 -67.4(4)
Co4 P4 C411 C416 170.9(3)
C416 C411 C412 C413 -0.5(7)
P4 C411 C412 C413 -177.0(4)
C411 C412 C413 C414 0.0(8)
C412 C413 C414 C415 -0.3(9)
C413 C414 C415 C416 1.1(9)
C414 C415 C416 C411 -1.6(8)
C412 C411 C416 C415 1.2(7)
P4 C411 C416 C415 177.8(4)
C34B P4 C421 C426 -1.8(5)
C411 P4 C421 C426 -106.8(4)
Co4 P4 C421 C426 117.2(4)
C34B P4 C421 C422 178.7(4)
C411 P4 C421 C422 73.7(4)
Co4 P4 C421 C422 -62.3(4)
C426 C421 C422 C423 0.4(8)
P4 C421 C422 C423 -180.0(4)
C421 C422 C423 C424 -0.7(8)
C422 C423 C424 C425 0.2(8)
C423 C424 C425 C426 0.7(8)
C424 C425 C426 C421 -1.0(8)
C422 C421 C426 C425 0.4(8)
P4 C421 C426 C425 -179.2(4)
C914 O91 C911 C912 9.4(11)
O91 C911 C912 C913 -25.9(12)
C911 C912 C913 C914 33.2(13)
C911 O91 C914 C913 12.4(10)
C912 C913 C914 O91 -27.9(11)
C924 O92 C921 C922 -13(2)
O92 C921 C922 C923 7(3)
C921 C922 C923 C924 2(3)
C922 C923 C924 O92 -10(2)
C921 O92 C924 C923 13.7(18)
C934 O93 C931 C932 -19.7(14)
O93 C931 C932 C933 25.3(11)
C931 C932 C933 C934 -22.2(11)
C931 O93 C934 C933 5.1(15)
C932 C933 C934 O93 11.1(14)

loop_
_platon_squeeze_void_nr
_platon_squeeze_void_average_x
_platon_squeeze_void_average_y
_platon_squeeze_void_average_z
_platon_squeeze_void_volume
_platon_squeeze_void_count_electrons
_platon_squeeze_void_content
1 0.000 0.500 0.451 1204 307 ' '
2 0.375 0.656 0.482 33 6 ' '
3 0.500 0.000 0.000 43 7 ' '
4 0.625 0.344 0.518 32 7 ' '
